data_7701727
loop_
_publ_author_name
'So, Shiu-Chun'
'Cheung, Wai-Man'
'Chiu, Wai-Hang'
'de Vere-Tucker, Matthew'
'Sung, Herman H.-Y.'
'Williams, Ian D.'
'Leung, Wa-Hung'

_publ_section_title
;
 Iridium porphyrin complexes with \m-nitrido, hydroxo, hydrosulfido and
 alkynyl ligands.
;
_journal_issue 23
_journal_name_full 'Dalton transactions (Cambridge, England : 2003)'
_journal_page_first 8340
_journal_page_last 8349
_journal_paper_doi 10.1039/c9dt00244h
_journal_volume 48
_journal_year 2019
_chemical_formula_moiety 'C70 H48 Cu I Ir N4 P, 0.825(C4 H10 O)'
_chemical_formula_sum 'C73.3 H56.25 Cu I Ir N4 O0.825 P'
_chemical_formula_weight 1419.88
_space_group_crystal_system monoclinic
_space_group_IT_number 7
_space_group_name_Hall 'P -2yc'
_space_group_name_H-M_alt 'P 1 c 1'
_atom_sites_solution_hydrogens geom
_audit_creation_date 2019-04-24
_audit_creation_method
;
Olex2 1.2
(compiled 2017.08.10 svn.r3458 for OlexSys, GUI svn.r5381)
;
_audit_update_record
;
2019-05-01 deposited with the CCDC.	2019-05-15 downloaded from the CCDC.
;
_cell_angle_alpha 90
_cell_angle_beta 90.0435(13)
_cell_angle_gamma 90
_cell_formula_units_Z 8
_cell_length_a 50.7613(8)
_cell_length_b 11.4855(2)
_cell_length_c 20.6642(3)
_cell_measurement_reflns_used 21966
_cell_measurement_temperature 100.01(10)
_cell_measurement_theta_max 28.6410
_cell_measurement_theta_min 3.5330
_cell_volume 12047.6(3)
_computing_cell_refinement
;
CrysAlisPro, Agilent Technologies,
Version 1.171.36.28 (release 01-02-2013 CrysAlis171 .NET)
(compiled Feb  1 2013,16:14:44)
;
_computing_data_collection
;
CrysAlisPro, Agilent Technologies,
Version 1.171.36.28 (release 01-02-2013 CrysAlis171 .NET)
(compiled Feb  1 2013,16:14:44)
;
_computing_data_reduction
;
CrysAlisPro, Agilent Technologies,
Version 1.171.36.28 (release 01-02-2013 CrysAlis171 .NET)
(compiled Feb  1 2013,16:14:44)
;
_computing_molecular_graphics 'Olex2 (Dolomanov et al., 2009)'
_computing_publication_material 'Olex2 (Dolomanov et al., 2009)'
_computing_structure_refinement 'ShelXL (Sheldrick, 2015)'
_computing_structure_solution 'SIR2004 (Burla et al., 2007)'
_diffrn_ambient_temperature 100.15
_diffrn_detector_area_resol_mean 10.3587
_diffrn_detector_type Atlas
_diffrn_measured_fraction_theta_full 0.996
_diffrn_measured_fraction_theta_max 0.995
_diffrn_measurement_details
;
#__ type_ start__ end____ width___ exp.time_
  1 omega  -38.00   52.09   0.3300   25.0000
omega____ theta____ kappa____ phi______ frames
    -       16.4746  -57.0000 -120.0000 273

#__ type_ start__ end____ width___ exp.time_
  2 omega    1.00   99.34   0.3300   25.0000
omega____ theta____ kappa____ phi______ frames
    -       16.4746   57.0000   30.0000 298

#__ type_ start__ end____ width___ exp.time_
  3 omega  -20.00   75.37   0.3300   25.0000
omega____ theta____ kappa____ phi______ frames
    -       16.4746   57.0000 -180.0000 289
;
_diffrn_measurement_device 'kappa diffractometer'
_diffrn_measurement_device_type 'SuperNova, Dual, Mo at zero, Atlas'
_diffrn_measurement_method '\w scans'
_diffrn_radiation_monochromator mirror
_diffrn_radiation_probe x-ray
_diffrn_radiation_type MoK\a
_diffrn_radiation_wavelength 0.71073
_diffrn_reflns_av_R_equivalents 0.0419
_diffrn_reflns_av_unetI/netI 0.0828
_diffrn_reflns_Laue_measured_fraction_full 0.996
_diffrn_reflns_Laue_measured_fraction_max 0.995
_diffrn_reflns_limit_h_max 60
_diffrn_reflns_limit_h_min -62
_diffrn_reflns_limit_k_max 11
_diffrn_reflns_limit_k_min -14
_diffrn_reflns_limit_l_max 18
_diffrn_reflns_limit_l_min -25
_diffrn_reflns_number 66719
_diffrn_reflns_point_group_measured_fraction_full 0.875
_diffrn_reflns_point_group_measured_fraction_max 0.865
_diffrn_reflns_theta_full 25.242
_diffrn_reflns_theta_max 26.000
_diffrn_reflns_theta_min 3.327
_diffrn_source 'sealed X-ray tube'
_diffrn_source_current 0.80
_diffrn_source_power 0.040
_diffrn_source_target Mo
_diffrn_source_voltage 50
_exptl_absorpt_coefficient_mu 3.148
_exptl_absorpt_correction_T_max 1.00000
_exptl_absorpt_correction_T_min 0.64915
_exptl_absorpt_correction_type multi-scan
_exptl_absorpt_process_details
;
CrysAlisPro, Agilent Technologies,
Version 1.171.36.28 (release 01-02-2013 CrysAlis171 .NET)
(compiled Feb  1 2013,16:14:44)
Empirical absorption correction using spherical harmonics,
 implemented in SCALE3 ABSPACK scaling algorithm.
;
_exptl_crystal_colour red
_exptl_crystal_colour_primary red
_exptl_crystal_density_diffrn 1.566
_exptl_crystal_density_method 'not measured'
_exptl_crystal_description block
_exptl_crystal_F_000 5637
_exptl_crystal_size_max 0.2
_exptl_crystal_size_mid 0.18
_exptl_crystal_size_min 0.15
_refine_diff_density_max 2.721
_refine_diff_density_min -3.495
_refine_diff_density_rms 0.171
_refine_ls_abs_structure_details
;
 Flack x determined using 10057 quotients [(I+)-(I-)]/[(I+)+(I-)]
 (Parsons, Flack and Wagner, Acta Cryst. B69 (2013) 249-259).
;
_refine_ls_abs_structure_Flack 0.019(4)
_refine_ls_extinction_method none
_refine_ls_goodness_of_fit_ref 1.041
_refine_ls_hydrogen_treatment constr
_refine_ls_matrix_type full
_refine_ls_number_parameters 3218
_refine_ls_number_reflns 40951
_refine_ls_number_restraints 2147
_refine_ls_restrained_S_all 1.023
_refine_ls_R_factor_all 0.0923
_refine_ls_R_factor_gt 0.0755
_refine_ls_shift/su_max 0.002
_refine_ls_shift/su_mean 0.000
_refine_ls_structure_factor_coef Fsqd
_refine_ls_weighting_details 'w=1/[\s^2^(Fo^2^)+(0.0850P)^2^+69.4584P] where P=(Fo^2^+2Fc^2^)/3'
_refine_ls_weighting_scheme calc
_refine_ls_wR_factor_gt 0.1747
_refine_ls_wR_factor_ref 0.1876
_reflns_Friedel_coverage 0.737
_reflns_Friedel_fraction_full 0.754
_reflns_Friedel_fraction_max 0.734
_reflns_number_gt 33287
_reflns_number_total 40951
_reflns_threshold_expression 'I > 2\s(I)'
_cod_data_source_file c9dt00244h2.cif
_cod_data_source_block benson49a
_cod_original_formula_sum 'C73.30 H56.25 Cu I Ir N4 O0.825 P'
_cod_database_code 7701727
_shelx_shelxl_version_number 2014/7
_shelx_space_group_comment
;
The symmetry employed for this shelxl refinement is uniquely defined
by the following loop, which should always be used as a source of
symmetry information in preference to the above space-group names.
They are only intended as comments.
;
_olex2_refinement_description
;
1. Fixed Uiso
 At 1.2 times of:
  All C(H) groups, All C(H,H) groups
 At 1.5 times of:
  All C(H,H,H) groups
2. Restrained distances
 C42F-C41F
 1.4 with sigma of 0.02
 C31A-C30A
 1.5 with sigma of 0.02
 C31C-C30C
 1.5 with sigma of 0.02
 C52C-C56C
 2.4 with sigma of 0.04
 C56C-C54C
 2.4 with sigma of 0.04
 C53C-C55C
 2.4 with sigma of 0.04
 C51C-C53C
 2.4 with sigma of 0.04
 C51G-C55G
 2.4 with sigma of 0.04
 C56G-C54G
 2.4 with sigma of 0.04
 C55G-C53G
 2.4 with sigma of 0.04
 C52G-C54G
 2.4 with sigma of 0.04
 C53G-C51G
 2.4 with sigma of 0.04
 C56G-C52G
 2.4 with sigma of 0.04
 C44B-C46B
 2.4 with sigma of 0.04
 C45B-C41B
 2.4 with sigma of 0.04
 C42B-C44B
 2.4 with sigma of 0.04
 C43B-C45B
 2.4 with sigma of 0.04
 C56A-C52A
 2.4 with sigma of 0.04
 C51A-C55A
 2.4 with sigma of 0.04
 C51A-C53A
 2.4 with sigma of 0.04
 C53A-C55A
 2.4 with sigma of 0.04
 C56A-C54A
 2.4 with sigma of 0.04
 C41F-C43F
 2.4 with sigma of 0.04
 C42F-C44F
 2.4 with sigma of 0.04
 C44F-C46F
 2.4 with sigma of 0.04
 C45F-C41F
 2.4 with sigma of 0.04
 C43F-C45F
 2.4 with sigma of 0.04
 C92A-C91A \\sim C93A-C92A \\sim C94A-C93A \\sim C95A-C94A \\sim C96A-C95A
\\sim C96A-C91A
 with sigma of 0.02
 C91A-C96E \\sim C95E-C96E \\sim C94E-C95E \\sim C94E-C93E \\sim C93E-C92E
\\sim C91A-C92E
 with sigma of 0.02
 C62A-C61A \\sim C66A-C61A \\sim C65A-C66A \\sim C64A-C65A \\sim C64A-C63A
\\sim C63A-C62A
 with sigma of 0.02
 C92C-C91C \\sim C96C-C91C \\sim C96C-C95C \\sim C94C-C95C \\sim C93C-C94C
\\sim C93C-C92C
 with sigma of 0.02
 C56G-C51G \\sim C56G-C55G \\sim C54G-C55G \\sim C54G-C53G \\sim C52G-C53G
\\sim C52G-C51G
 with sigma of 0.02
 C52C-C51C \\sim C53C-C52C \\sim C54C-C53C \\sim C55C-C54C \\sim C56C-C55C
\\sim C56C-C51C
 with sigma of 0.02
 C56C-C55C \\sim C56C-C51C \\sim C52C-C51C \\sim C53C-C52C \\sim C54C-C53C
\\sim C55C-C54C
 with sigma of 0.02
 C46B-C41B \\sim C42B-C41B \\sim C43B-C42B \\sim C44B-C43B \\sim C45B-C44B
\\sim C46B-C45B
 with sigma of 0.02
 C62E-C61E \\sim C62E-C63E \\sim C64E-C63E \\sim C64E-C65E \\sim C66E-C65E
\\sim C66E-C61E
 with sigma of 0.02
 C52A-C51A \\sim C56A-C55A \\sim C54A-C53A \\sim C53A-C52A \\sim C56A-C51A
\\sim C55A-C54A
 with sigma of 0.02
 C42F-C41F \\sim C42F-C43F \\sim C44F-C43F \\sim C45F-C44F \\sim C46F-C45F
\\sim C41F-C46F
 with sigma of 0.02
 C91C-C92G \\sim C91C-C96G \\sim C96G-C95G \\sim C94G-C95G \\sim C93G-C94G
\\sim C92G-C93G
 with sigma of 0.02
 C21C-C20C \\sim C20C-C19C
 with sigma of 0.02
 C51G-C20C \\sim C51C-C20G
 with sigma of 0.02
 C62C-C63C \\sim C62C-C61C \\sim C66C-C61C \\sim C65C-C66C \\sim C65C-C64C
\\sim C64C-C63C
 with sigma of 0.02
 C61G-C66G \\sim C65G-C66G \\sim C64G-C65G \\sim C63G-C64G \\sim C62G-C63G
\\sim C61G-C62G
 with sigma of 0.02
 C61C-C25C \\sim C61G-C25C
 with sigma of 0.02
3. Restrained planarity
 C91A, C92A, C93A, C94A, C95A, C96A
 with sigma of 0.1
 C91A, C92E, C93E, C94E, C95E, C96E
 with sigma of 0.02
 C91C, C92C, C93C, C94C, C95C, C96C
 with sigma of 0.1
 C51G, C52G, C53G, C54G, C55G, C56G
 with sigma of 0.02
 C51C, C52C, C53C, C54C, C55C, C56C
 with sigma of 0.1
 C41B, C42B, C43B, C44B, C45B, C46B
 with sigma of 0.002
 C61E, C62E, C63E, C64E, C65E, C66E
 with sigma of 0.02
 C51A, C52A, C53A, C54A, C55A, C56A
 with sigma of 0.1
 C41F, C42F, C43F, C44F, C45F, C46F
 with sigma of 0.002
 C91C, C92G, C93G, C94G, C95G, C96G
 with sigma of 0.02
 C61C, C62C, C63C, C64C, C65C, C66C
 with sigma of 0.1
 C61G, C62G, C63G, C64G, C65G, C66G
 with sigma of 0.02
4. Uiso/Uaniso restraints and constraints
Uanis(N1) \\sim Ueq, Uanis(N3C) \\sim Ueq, Uanis(N2A) \\sim Ueq: with sigma of
0.005 and sigma for terminal atoms of 0.002
Uanis(C11) \\sim Ueq: with sigma of 0.005 and sigma for terminal atoms of 0.002
Uanis(C29) \\sim Ueq: with sigma of 0.005 and sigma for terminal atoms of 0.002
Uanis(C41C) \\sim Ueq: with sigma of 0.005 and sigma for terminal atoms of 0.002
Uanis(C52) \\sim Ueq: with sigma of 0.005 and sigma for terminal atoms of 0.002
Uanis(C24A) \\sim Ueq: with sigma of 0.005 and sigma for terminal atoms of 0.002
Uanis(C61E) \\sim Ueq: with sigma of 0.005 and sigma for terminal atoms of 0.002
Uanis(C55G) \\sim Ueq: with sigma of 0.005 and sigma for terminal atoms of 0.002
Uanis(C54C) \\sim Ueq: with sigma of 0.005 and sigma for terminal atoms of 0.002
Uanis(C91B) \\sim Ueq: with sigma of 0.005 and sigma for terminal atoms of 0.002
Uanis(C83B) \\sim Ueq: with sigma of 0.005 and sigma for terminal atoms of 0.002
Uanis(C33C) \\sim Ueq: with sigma of 0.005 and sigma for terminal atoms of 0.002
Uanis(C84A) \\sim Ueq: with sigma of 0.002 and sigma for terminal atoms of 0.002
Uanis(C65E) \\sim Ueq: with sigma of 0.005 and sigma for terminal atoms of 0.002
Uanis(C66E) \\sim Ueq, Uanis(C63E) \\sim Ueq, Uanis(C62E) \\sim Ueq: with sigma
of 0.005 and sigma for terminal atoms of 0.002
Uanis(C20A) \\sim Ueq: with sigma of 0.005 and sigma for terminal atoms of 0.002
Uanis(C82) \\sim Ueq: with sigma of 0.005 and sigma for terminal atoms of 0.002
Uanis(N2A) \\sim Ueq, Uanis(C16A) \\sim Ueq: with sigma of 0.005 and sigma for
terminal atoms of 0.002
Uanis(C42B) \\sim Ueq: with sigma of 0.005 and sigma for terminal atoms of 0.002
Uanis(C43B) \\sim Ueq, Uanis(C43F) \\sim Ueq, Uanis(C44B) \\sim Ueq,
Uanis(C44F) \\sim Ueq, Uanis(C45F) \\sim Ueq, Uanis(C45B) \\sim Ueq: with sigma
of 0.005 and sigma for terminal atoms of 0.002
Uanis(C46F) \\sim Ueq, Uanis(C42F) \\sim Ueq: with sigma of 0.005 and sigma for
terminal atoms of 0.002
Uanis(C96G) \\sim Ueq, Uanis(C95G) \\sim Ueq, Uanis(C94G) \\sim Ueq,
Uanis(C93G) \\sim Ueq, Uanis(C92G) \\sim Ueq: with sigma of 0.005 and sigma for
terminal atoms of 0.002
Uanis(C20G) \\sim Ueq: with sigma of 0.005 and sigma for terminal atoms of 0.002
Uanis(C95A) \\sim Ueq, Uanis(C96A) \\sim Ueq, Uanis(C94A) \\sim Ueq,
Uanis(C93A) \\sim Ueq, Uanis(C92A) \\sim Ueq: with sigma of 0.005 and sigma for
terminal atoms of 0.002
Uanis(C66C) \\sim Ueq, Uanis(C65G) \\sim Ueq: with sigma of 0.005 and sigma for
terminal atoms of 0.002
Uanis(C65C) \\sim Ueq: with sigma of 0.005 and sigma for terminal atoms of 0.002
Uanis(C62C) \\sim Ueq, Uanis(C62G) \\sim Ueq: with sigma of 0.005 and sigma for
terminal atoms of 0.002
Uanis(C25C) \\sim Ueq: with sigma of 0.005 and sigma for terminal atoms of 0.002
5. Rigid body (RIGU) restrains
 C2A, C3A, C4A, C5A, C6A, C7A, C8A
 with sigma for 1-2 distances of 0.001 and sigma for 1-3 distances of 0.001
 P1A, C71A, C72A, C73A, C74A, C75A, C76A
 with sigma for 1-2 distances of 0.001 and sigma for 1-3 distances of 0.001
 P1, C71, C72, C73, C74, C75, C76
 with sigma for 1-2 distances of 0.001 and sigma for 1-3 distances of 0.001
 I1C, Cu1C, C1C, C2C, C3C, C4C, C5C, C6C, C7C, C8C
 with sigma for 1-2 distances of 0.001 and sigma for 1-3 distances of 0.001
 O3S, C1S, C2S, C4S, C5S
 with sigma for 1-2 distances of 0.001 and sigma for 1-3 distances of 0.001
 O13S, C11S, C12S, C14S, C15S
 with sigma for 1-2 distances of 0.001 and sigma for 1-3 distances of 0.001
 C19B, C20B, C21B, C51B
 with sigma for 1-2 distances of 0.001 and sigma for 1-3 distances of 0.001
 I1, Cu1, C1, C2, C3, C4, C5, C6, C7, C8, C11
 with sigma for 1-2 distances of 0.001 and sigma for 1-3 distances of 0.001
 Ir1, N1, N2, N3, C11, C12, C13, C14, C15, C16, C17, C18, C19, C20, C21, C22,
 C23, C24, C25, C30, C31, C32, C33, C34, C35, C36, C41, C42, C43, C44, C45, C46,
  C61, C62, C63, C64, C65, C66
 with sigma for 1-2 distances of 0.001 and sigma for 1-3 distances of 0.001
 Ir1B, C1B, C2B, C3B, C4B, C5B, C6B, C7B, C8B
 with sigma for 1-2 distances of 0.001 and sigma for 1-3 distances of 0.001
 C30A, C31A, C32A, C33A, C34A, C35A, C36A
 with sigma for 1-2 distances of 0.001 and sigma for 1-3 distances of 0.001
 N1A, C11A, C12A, C13A, C14A
 with sigma for 1-2 distances of 0.001 and sigma for 1-3 distances of 0.001
 C25B, C61B, C62B, C63B, C64B, C65B, C66B
 with sigma for 1-2 distances of 0.001 and sigma for 1-3 distances of 0.001
 P1A, C91A, C92E, C93E, C94E, C95E, C96E
 with sigma for 1-2 distances of 0.001 and sigma for 1-3 distances of 0.001
 P1A, C91A, C92A, C93A, C94A, C95A, C96A
 with sigma for 1-2 distances of 0.001 and sigma for 1-3 distances of 0.001
 C25A, C61A, C62A, C63A, C64A, C65A, C66A
 with sigma for 1-2 distances of 0.001 and sigma for 1-3 distances of 0.001
 P1C, C91C, C92C, C93C, C94C, C95C, C96C
 with sigma for 1-2 distances of 0.001 and sigma for 1-3 distances of 0.001
 C15B, C41B, C42B, C43B, C44B, C45B, C46B
 with sigma for 1-2 distances of 0.001 and sigma for 1-3 distances of 0.001
 C61E, C62E, C63E, C64E, C65E, C66E
 with sigma for 1-2 distances of 0.001 and sigma for 1-3 distances of 0.001
 C20A, C51A, C52A, C53A, C54A, C55A, C56A
 with sigma for 1-2 distances of 0.001 and sigma for 1-3 distances of 0.001
 C19A, C20A, C21A, C51A, C52A, C53A, C54A, C55A, C56A
 with sigma for 1-2 distances of 0.001 and sigma for 1-3 distances of 0.001
 C15B, C41F, C42F, C43F, C44F, C45F, C46F
 with sigma for 1-2 distances of 0.001 and sigma for 1-3 distances of 0.001
 C91C, C92G, C93G, C94G, C95G, C96G
 with sigma for 1-2 distances of 0.001 and sigma for 1-3 distances of 0.001
 C20C, C51G, C52G, C53G, C54G, C55G, C56G
 with sigma for 1-2 distances of 0.001 and sigma for 1-3 distances of 0.001
 C20C, C51C, C52C, C53C, C54C, C55C, C56C
 with sigma for 1-2 distances of 0.001 and sigma for 1-3 distances of 0.001
 N1C, N2C, N3C, C11C, C12C, C13C, C14C, C15C, C16C, C17C, C18C, C19C, C20C,
 C21C, C22C, C23C, C24C, C30C, C31C, C32C, C34C, C35C, C36C, C51C, C52C, C53C,
 C54C, C55C, C56C
 with sigma for 1-2 distances of 0.001 and sigma for 1-3 distances of 0.001
 C20G, C51C, C52C, C53C, C54C, C55C, C56C
 with sigma for 1-2 distances of 0.001 and sigma for 1-3 distances of 0.001
 C25C, C61G, C62G, C63G, C64G, C65G, C66G
 with sigma for 1-2 distances of 0.002 and sigma for 1-3 distances of 0.001
 C25C, C61C, C62C, C63C, C64C, C65C, C66C
 with sigma for 1-2 distances of 0.002 and sigma for 1-3 distances of 0.001
6. Others
 Fixed Sof: C61A(0.6) C61E(0.4) C62A(0.6) H62A(0.6) C62E(0.4) H62E(0.4)
 C63A(0.6) H63A(0.6) C63E(0.4) H63E(0.4) C64A(0.6) H64A(0.6) C64E(0.4)
 H64E(0.4) C65A(0.6) H65A(0.6) C65E(0.4) H65E(0.4) C66A(0.6) H66A(0.6)
 C66E(0.4) H66E(0.4) C92A(0.55) H92A(0.55) C92E(0.45) H92E(0.45) C93A(0.55)
 H93A(0.55) C93E(0.45) H93E(0.45) C94A(0.55) H94A(0.55) C94E(0.45) H94E(0.45)
 C95A(0.55) H95A(0.55) C95E(0.45) H95E(0.45) C96A(0.55) H96A(0.55) C96E(0.45)
 H96E(0.45) C41B(0.4) C41F(0.6) C42B(0.4) H42B(0.4) C42F(0.6) H42F(0.6)
 C43B(0.4) H43B(0.4) C43F(0.6) H43F(0.6) C44B(0.4) H44B(0.4) C44F(0.6)
 H44F(0.6) C45B(0.4) H45B(0.4) C45F(0.6) H45F(0.6) C46B(0.4) H46B(0.4)
 C46F(0.6) H46F(0.6) C20G(0.55) C20C(0.45) C51C(0.6) C51G(0.4) C52C(0.6)
 H52C(0.6) C52G(0.4) H52G(0.4) C53C(0.6) H53C(0.6) C53G(0.4) H53G(0.4)
 C54C(0.6) H54C(0.6) C54G(0.4) H54G(0.4) C55C(0.6) H55C(0.6) C55G(0.4)
 H55G(0.4) C56C(0.6) H56C(0.6) C56G(0.4) H56G(0.4) C61C(0.55) C61G(0.45)
 C62C(0.55) H62C(0.55) C62G(0.45) H62G(0.45) C63C(0.55) H63C(0.55) C63G(0.45)
 H63G(0.45) C64C(0.55) H64C(0.55) C64G(0.45) H64G(0.45) C65C(0.55) H65C(0.55)
 C65G(0.45) H65G(0.45) C66C(0.55) H66C(0.55) C66G(0.45) H66G(0.45) C92C(0.5)
 H92C(0.5) C92G(0.5) H92G(0.5) C93C(0.5) H93C(0.5) C93G(0.5) H93G(0.5)
 C94C(0.5) H94C(0.5) C94G(0.5) H94G(0.5) C95C(0.5) H95C(0.5) C95G(0.5)
 H95G(0.5) C96C(0.5) H96C(0.5) C96G(0.5) H96G(0.5)
7.a Secondary CH2 refined with riding coordinates:
 C2S(H2SA,H2SB), C4S(H4SA,H4SB), C12S(H12D,H12E), C14S(H14A,H14B)
7.b Aromatic/amide H refined with riding coordinates:
 C4(H4), C5(H5), C6(H6), C7(H7), C8(H8), C12(H12), C13(H13), C17(H17),
 C18(H18), C22(H22), C23(H23), C27(H27), C28(H28), C32(H32), C33(H33), C34(H34),
  C35(H35), C36(H36), C42(H42), C43(H43), C44(H44), C45(H45), C46(H46),
 C52(H52), C53(H53), C54(H54), C55(H55), C56(H56), C62(H62), C63(H63), C64(H64),
  C65(H65), C66(H66), C72(H72), C73(H73), C74(H74), C75(H75), C76(H76),
 C82(H82), C83(H83), C84(H84), C85(H85), C86(H86), C92(H92), C93(H93), C94(H94),
  C95(H95), C96(H96), C4A(H4A), C5A(H5A), C6A(H6A), C7A(H7A), C8A(H8A),
 C12A(H12A), C13A(H13A), C17A(H17A), C18A(H18A), C22A(H22A), C23A(H23A),
 C27A(H27A), C28A(H28A), C32A(H32A), C33A(H33A), C34A(H34A), C35A(H35A),
 C36A(H36A), C42A(H42A), C43A(H43A), C44A(H44A), C45A(H45A), C46A(H46A),
 C52A(H52A), C53A(H53A), C54A(H54A), C55A(H55A), C56A(H56A), C62A(H62A),
 C62E(H62E), C63A(H63A), C63E(H63E), C64A(H64A), C64E(H64E), C65A(H65A),
 C65E(H65E), C66A(H66A), C66E(H66E), C72A(H72A), C73A(H73A), C74A(H74A),
 C75A(H75A), C76A(H76A), C82A(H82A), C83A(H83A), C84A(H84A), C85A(H85A),
 C86A(H86A), C92A(H92A), C92E(H92E), C93A(H93A), C93E(H93E), C94A(H94A),
 C94E(H94E), C95A(H95A), C95E(H95E), C96A(H96A), C96E(H96E), C4B(H4B), C5B(H5B),
  C6B(H6B), C7B(H7B), C8B(H8B), C12B(H12B), C13B(H13B), C17B(H17B), C18B(H18B),
 C22B(H22B), C23B(H23B), C27B(H27B), C28B(H28B), C32B(H32B), C33B(H33B),
 C34B(H34B), C35B(H35B), C36B(H36B), C42B(H42B), C42F(H42F), C43B(H43B),
 C43F(H43F), C44B(H44B), C44F(H44F), C45B(H45B), C45F(H45F), C46B(H46B),
 C46F(H46F), C52B(H52B), C53B(H53B), C54B(H54B), C55B(H55B), C56B(H56B),
 C62B(H62B), C63B(H63B), C64B(H64B), C65B(H65B), C66B(H66B), C72B(H72B),
 C73B(H73B), C74B(H74B), C75B(H75B), C76B(H76B), C82B(H82B), C83B(H83B),
 C84B(H84B), C85B(H85B), C86B(H86B), C92B(H92B), C93B(H93B), C94B(H94B),
 C95B(H95B), C96B(H96B), C4C(H4C), C5C(H5C), C6C(H6C), C7C(H7C), C8C(H8C),
 C12C(H12C), C13C(H13C), C17C(H17C), C18C(H18C), C22C(H22C), C23C(H23C),
 C27C(H27C), C28C(H28C), C32C(H32C), C33C(H33C), C34C(H34C), C35C(H35C),
 C36C(H36C), C42C(H42C), C43C(H43C), C44C(H44C), C45C(H45C), C46C(H46C),
 C52C(H52C), C52G(H52G), C53C(H53C), C53G(H53G), C54C(H54C), C54G(H54G),
 C55C(H55C), C55G(H55G), C56C(H56C), C56G(H56G), C62C(H62C), C62G(H62G),
 C63C(H63C), C63G(H63G), C64C(H64C), C64G(H64G), C65C(H65C), C65G(H65G),
 C66C(H66C), C66G(H66G), C72C(H72C), C73C(H73C), C74C(H74C), C75C(H75C),
 C76C(H76C), C82C(H82C), C83C(H83C), C84C(H84C), C85C(H85C), C86C(H86C),
 C92C(H92C), C92G(H92G), C93C(H93C), C93G(H93G), C94C(H94C), C94G(H94G),
 C95C(H95C), C95G(H95G), C96C(H96C), C96G(H96G)
7.c Idealised Me refined as rotating group:
 C1S(H1SA,H1SB,H1SC), C5S(H5SA,H5SB,H5SC), C11S(H11A,H11B,H11C), C15S(H15A,
 H15B,H15C)
;
_olex2_submission_special_instructions 'No special instructions were received'

loop_
_space_group_symop_operation_xyz
'x, y, z'
'x, -y, z+1/2'

loop_
_atom_site_label
_atom_site_type_symbol
_atom_site_fract_x
_atom_site_fract_y
_atom_site_fract_z
_atom_site_U_iso_or_equiv
_atom_site_adp_type
_atom_site_occupancy
_atom_site_site_symmetry_order
_atom_site_calc_flag
_atom_site_refinement_flags_posn
_atom_site_refinement_flags_adp
_atom_site_refinement_flags_occupancy
_atom_site_disorder_assembly
_atom_site_disorder_group
Ir1 Ir 0.62143(6) 0.99695(6) 0.39686(14) 0.02605(17) Uani 1 1 d . U . . .
I1 I 0.53235(8) 1.1722(2) 0.51246(19) 0.0971(7) Uani 1 1 d . U . A 1
Cu1 Cu 0.57619(8) 1.16277(19) 0.48594(17) 0.0311(5) Uani 1 1 d . U . . .
P1 P 0.63138(12) 0.8454(4) 0.3183(3) 0.0305(10) Uani 1 1 d . U . . .
N1 N 0.5833(3) 0.9397(12) 0.3967(6) 0.026(2) Uani 1 1 d . U . . .
N2 N 0.6134(3) 1.1100(12) 0.3224(6) 0.027(2) Uani 1 1 d . U . . .
N3 N 0.6586(3) 1.0608(11) 0.4013(6) 0.024(2) Uani 1 1 d . U . . .
N4 N 0.6288(3) 0.8911(11) 0.4747(6) 0.022(3) Uani 1 1 d . . . . .
C1 C 0.6133(4) 1.1260(15) 0.4603(8) 0.029(3) Uani 1 1 d . U . . .
C2 C 0.6139(4) 1.2083(15) 0.4993(8) 0.028(3) Uani 1 1 d . U . . .
C3 C 0.6236(4) 1.2948(16) 0.5438(8) 0.028(3) Uani 1 1 d . U . . .
C4 C 0.6071(4) 1.3579(15) 0.5839(8) 0.031(3) Uani 1 1 d . U . . .
H4 H 0.5888 1.3399 0.5838 0.037 Uiso 1 1 calc R . . . .
C5 C 0.6159(4) 1.4466(18) 0.6244(9) 0.037(4) Uani 1 1 d . U . . .
H5 H 0.6039 1.4914 0.6491 0.045 Uiso 1 1 calc R . . . .
C6 C 0.6420(4) 1.4675(15) 0.6277(9) 0.029(3) Uani 1 1 d . U . . .
H6 H 0.6487 1.5244 0.6568 0.034 Uiso 1 1 calc R . . . .
C7 C 0.6596(4) 1.4037(16) 0.5874(9) 0.037(3) Uani 1 1 d . U . . .
H7 H 0.6779 1.4193 0.5887 0.044 Uiso 1 1 calc R . . . .
C8 C 0.6499(4) 1.3196(16) 0.5465(9) 0.035(3) Uani 1 1 d . U . . .
H8 H 0.6618 1.2778 0.5196 0.042 Uiso 1 1 calc R . . . .
C11 C 0.5733(4) 0.8510(14) 0.4320(8) 0.025(2) Uani 1 1 d . U . . .
C12 C 0.5467(4) 0.8362(16) 0.4135(9) 0.035(3) Uani 1 1 d . U . . .
H12 H 0.5353 0.7775 0.4297 0.041 Uiso 1 1 calc R . . . .
C13 C 0.5399(4) 0.9158(16) 0.3703(9) 0.035(3) Uani 1 1 d . U . . .
H13 H 0.5229 0.9248 0.3515 0.042 Uiso 1 1 calc R . . . .
C14 C 0.5634(4) 0.9887(14) 0.3565(9) 0.029(3) Uani 1 1 d . U . . .
C15 C 0.5648(4) 1.0766(17) 0.3146(10) 0.041(3) Uani 1 1 d . U . . .
C16 C 0.5883(4) 1.1313(15) 0.2981(8) 0.031(3) Uani 1 1 d . U . . .
C17 C 0.5913(4) 1.2201(14) 0.2479(8) 0.030(3) Uani 1 1 d . U . . .
H17 H 0.5776 1.2509 0.2217 0.036 Uiso 1 1 calc R . . . .
C18 C 0.6172(4) 1.2509(15) 0.2455(8) 0.029(3) Uani 1 1 d . U . . .
H18 H 0.6247 1.3082 0.2179 0.035 Uiso 1 1 calc R . . . .
C19 C 0.6311(4) 1.1810(15) 0.2920(8) 0.028(3) Uani 1 1 d . U . . .
C20 C 0.6575(4) 1.1961(15) 0.3084(8) 0.028(3) Uani 1 1 d . U . . .
C21 C 0.6704(4) 1.1395(16) 0.3605(8) 0.032(3) Uani 1 1 d . U . . .
C22 C 0.6960(4) 1.1646(16) 0.3820(8) 0.034(3) Uani 1 1 d . U . . .
H22 H 0.7080 1.2179 0.3628 0.041 Uiso 1 1 calc R . . . .
C23 C 0.7004(4) 1.0986(17) 0.4349(8) 0.035(4) Uani 1 1 d . U . . .
H23 H 0.7163 1.0963 0.4590 0.042 Uiso 1 1 calc R . . . .
C24 C 0.6775(4) 1.0339(16) 0.4486(9) 0.031(3) Uani 1 1 d . U . . .
C25 C 0.6748(4) 0.9541(17) 0.4989(8) 0.032(2) Uani 1 1 d . U . . .
C26 C 0.6513(3) 0.8875(15) 0.5093(7) 0.024(3) Uani 1 1 d . . . . .
C27 C 0.6494(4) 0.7972(16) 0.5590(8) 0.030(4) Uani 1 1 d . . . . .
H27 H 0.6626 0.7759 0.5895 0.036 Uiso 1 1 calc R . . . .
C28 C 0.6251(4) 0.7503(16) 0.5529(9) 0.036(5) Uani 1 1 d . . . . .
H28 H 0.6184 0.6870 0.5775 0.043 Uiso 1 1 calc R . . . .
C29 C 0.6106(4) 0.8140(15) 0.5015(8) 0.025(4) Uani 1 1 d . U . . .
C30 C 0.5860(4) 0.7924(17) 0.4804(9) 0.036(3) Uani 1 1 d . U . . .
C31 C 0.5699(4) 0.6998(17) 0.5138(10) 0.038(3) Uani 1 1 d . U . . .
C32 C 0.5625(4) 0.7102(19) 0.5780(10) 0.042(4) Uani 1 1 d . U . . .
H32 H 0.5684 0.7755 0.6022 0.051 Uiso 1 1 calc R . . . .
C33 C 0.5470(4) 0.6290(19) 0.6074(11) 0.048(4) Uani 1 1 d . U . . .
H33 H 0.5403 0.6414 0.6498 0.057 Uiso 1 1 calc R . . . .
C34 C 0.5414(5) 0.530(2) 0.5743(12) 0.058(6) Uani 1 1 d . U . . .
H34 H 0.5311 0.4712 0.5948 0.069 Uiso 1 1 calc R . . . .
C35 C 0.5501(5) 0.5116(19) 0.5124(12) 0.053(5) Uani 1 1 d . U . . .
H35 H 0.5462 0.4408 0.4906 0.063 Uiso 1 1 calc R . . . .
C36 C 0.5637(4) 0.5920(17) 0.4837(10) 0.040(3) Uani 1 1 d . U . . .
H36 H 0.5698 0.5783 0.4409 0.048 Uiso 1 1 calc R . . . .
C41 C 0.5401(5) 1.1230(18) 0.2865(11) 0.048(3) Uani 1 1 d . U . . .
C42 C 0.5205(5) 1.161(2) 0.3247(13) 0.068(6) Uani 1 1 d . U . . .
H42 H 0.5239 1.1728 0.3695 0.082 Uiso 1 1 calc R . . . .
C43 C 0.4950(6) 1.185(4) 0.2998(16) 0.103(11) Uani 1 1 d . U . . .
H43 H 0.4810 1.2048 0.3283 0.123 Uiso 1 1 calc R . . . .
C44 C 0.4908(6) 1.180(3) 0.2361(14) 0.075(6) Uani 1 1 d . U . . .
H44 H 0.4746 1.2079 0.2190 0.089 Uiso 1 1 calc R . . . .
C45 C 0.5086(6) 1.136(3) 0.1960(15) 0.079(7) Uani 1 1 d . U . . .
H45 H 0.5044 1.1234 0.1518 0.095 Uiso 1 1 calc R . . . .
C46 C 0.5351(6) 1.108(3) 0.2203(13) 0.077(7) Uani 1 1 d . U . . .
H46 H 0.5485 1.0812 0.1919 0.093 Uiso 1 1 calc R . . . .
C51 C 0.6735(4) 1.2837(15) 0.2722(8) 0.028(4) Uani 1 1 d . . . . .
C52 C 0.6762(4) 1.3966(14) 0.2971(8) 0.028(4) Uani 1 1 d . U . . .
H52 H 0.6676 1.4181 0.3362 0.034 Uiso 1 1 calc R . . . .
C53 C 0.6917(5) 1.4768(19) 0.2638(11) 0.049(6) Uani 1 1 d . . . . .
H53 H 0.6945 1.5520 0.2815 0.058 Uiso 1 1 calc R . . . .
C54 C 0.7029(3) 1.4474(17) 0.2051(9) 0.034(4) Uani 1 1 d . . . . .
H54 H 0.7128 1.5031 0.1815 0.040 Uiso 1 1 calc R . . . .
C55 C 0.6995(4) 1.3377(18) 0.1812(10) 0.039(5) Uani 1 1 d . . . . .
H55 H 0.7073 1.3166 0.1411 0.047 Uiso 1 1 calc R . . . .
C56 C 0.6847(4) 1.2569(16) 0.2150(8) 0.034(4) Uani 1 1 d . . . . .
H56 H 0.6825 1.1810 0.1977 0.041 Uiso 1 1 calc R . . . .
C61 C 0.6971(4) 0.9387(16) 0.5429(8) 0.031(3) Uani 1 1 d . U . . .
C62 C 0.6983(4) 0.9969(17) 0.6009(10) 0.039(4) Uani 1 1 d . U . . .
H62 H 0.6844 1.0475 0.6134 0.047 Uiso 1 1 calc R . . . .
C63 C 0.7202(5) 0.9816(19) 0.6419(11) 0.049(5) Uani 1 1 d . U . . .
H63 H 0.7210 1.0231 0.6816 0.058 Uiso 1 1 calc R . . . .
C64 C 0.7399(4) 0.9088(19) 0.6256(10) 0.048(4) Uani 1 1 d . U . . .
H64 H 0.7543 0.8972 0.6543 0.057 Uiso 1 1 calc R . . . .
C65 C 0.7390(4) 0.8535(19) 0.5697(10) 0.044(4) Uani 1 1 d . U . . .
H65 H 0.7534 0.8051 0.5581 0.053 Uiso 1 1 calc R . . . .
C66 C 0.7170(4) 0.8636(19) 0.5252(10) 0.043(4) Uani 1 1 d . U . . .
H66 H 0.7164 0.8206 0.4860 0.051 Uiso 1 1 calc R . . . .
C71 C 0.6126(4) 0.8770(15) 0.2451(8) 0.034(3) Uani 1 1 d . U . . .
C72 C 0.5869(4) 0.8430(17) 0.2379(9) 0.041(3) Uani 1 1 d . U . . .
H72 H 0.5786 0.7966 0.2700 0.049 Uiso 1 1 calc R . . . .
C73 C 0.5729(5) 0.878(2) 0.1818(10) 0.055(5) Uani 1 1 d . U . . .
H73 H 0.5549 0.8560 0.1772 0.066 Uiso 1 1 calc R . . . .
C74 C 0.5839(5) 0.940(2) 0.1368(10) 0.051(4) Uani 1 1 d . U . . .
H74 H 0.5742 0.9577 0.0988 0.061 Uiso 1 1 calc R . . . .
C75 C 0.6087(5) 0.9786(18) 0.1424(11) 0.048(4) Uani 1 1 d . U . . .
H75 H 0.6159 1.0255 0.1090 0.057 Uiso 1 1 calc R . . . .
C76 C 0.6242(5) 0.9515(18) 0.1967(9) 0.041(4) Uani 1 1 d . U . . .
H76 H 0.6415 0.9810 0.2013 0.049 Uiso 1 1 calc R . . . .
C81 C 0.6240(4) 0.6935(17) 0.3415(9) 0.037(5) Uani 1 1 d . . . . .
C82 C 0.6090(4) 0.6159(18) 0.3061(10) 0.044(5) Uani 1 1 d . U . . .
H82 H 0.6015 0.6419 0.2665 0.052 Uiso 1 1 calc R . . . .
C83 C 0.6045(6) 0.5058(17) 0.3245(13) 0.056(7) Uani 1 1 d . . . . .
H83 H 0.5935 0.4562 0.2994 0.067 Uiso 1 1 calc R . . . .
C84 C 0.6167(5) 0.4639(19) 0.3839(12) 0.054(7) Uani 1 1 d . . . . .
H84 H 0.6146 0.3854 0.3972 0.065 Uiso 1 1 calc R . . . .
C85 C 0.6317(4) 0.5405(18) 0.4207(10) 0.041(5) Uani 1 1 d . . . . .
H85 H 0.6391 0.5160 0.4606 0.049 Uiso 1 1 calc R . . . .
C86 C 0.6356(4) 0.6544(17) 0.3983(9) 0.040(5) Uani 1 1 d . . . . .
H86 H 0.6465 0.7058 0.4225 0.048 Uiso 1 1 calc R . . . .
C91 C 0.6650(4) 0.8231(17) 0.2892(9) 0.038(5) Uani 1 1 d . . . . .
C92 C 0.6703(4) 0.7808(16) 0.2276(9) 0.037(5) Uani 1 1 d . . . . .
H92 H 0.6563 0.7688 0.1979 0.045 Uiso 1 1 calc R . . . .
C93 C 0.6954(4) 0.7564(17) 0.2094(10) 0.040(5) Uani 1 1 d . . . . .
H93 H 0.6985 0.7264 0.1673 0.048 Uiso 1 1 calc R . . . .
C94 C 0.7164(5) 0.774(2) 0.2507(12) 0.064(7) Uani 1 1 d . . . . .
H94 H 0.7339 0.7585 0.2373 0.076 Uiso 1 1 calc R . . . .
C95 C 0.7109(6) 0.815(2) 0.3132(11) 0.074(9) Uani 1 1 d . . . . .
H95 H 0.7250 0.8263 0.3427 0.089 Uiso 1 1 calc R . . . .
C96 C 0.6855(4) 0.841(2) 0.3330(10) 0.052(6) Uani 1 1 d . . . . .
H96 H 0.6821 0.8696 0.3753 0.062 Uiso 1 1 calc R . . . .
Ir1A Ir 0.37460(6) 0.49504(6) 0.62205(14) 0.02558(17) Uani 1 1 d . . . . .
I1A I 0.28482(7) 0.6910(3) 0.72427(18) 0.1112(10) Uani 1 1 d . . . . .
Cu1A Cu 0.33055(8) 0.6658(3) 0.70664(19) 0.0515(7) Uani 1 1 d . . . . .
P1A P 0.38233(12) 0.3488(4) 0.5392(3) 0.0303(10) Uani 1 1 d . U . . .
N1A N 0.3347(3) 0.4913(13) 0.6005(8) 0.030(3) Uani 1 1 d . U . . .
N2A N 0.3797(3) 0.6271(12) 0.5566(7) 0.024(3) Uani 1 1 d . U . . .
N3A N 0.4131(3) 0.5093(12) 0.6511(8) 0.031(4) Uani 1 1 d . . . . .
N4A N 0.3686(3) 0.3700(13) 0.6923(7) 0.027(3) Uani 1 1 d . . . . .
C1A C 0.3680(4) 0.6222(17) 0.6891(8) 0.031(4) Uani 1 1 d . . . . .
C2A C 0.3689(5) 0.7051(18) 0.7251(10) 0.047(4) Uani 1 1 d . U . . .
C3A C 0.3767(5) 0.7963(17) 0.7695(10) 0.045(4) Uani 1 1 d . U . . .
C4A C 0.3589(6) 0.858(2) 0.8073(11) 0.059(5) Uani 1 1 d . U . . .
H4A H 0.3407 0.8416 0.8027 0.070 Uiso 1 1 calc R . . . .
C5A C 0.3663(6) 0.943(2) 0.8511(11) 0.060(5) Uani 1 1 d . U . . .
H5A H 0.3537 0.9832 0.8767 0.072 Uiso 1 1 calc R . . . .
C6A C 0.3935(7) 0.966(3) 0.8557(16) 0.086(8) Uani 1 1 d . U . . .
H6A H 0.4000 1.0196 0.8866 0.104 Uiso 1 1 calc R . . . .
C7A C 0.4100(7) 0.910(3) 0.8160(16) 0.101(11) Uani 1 1 d . U . . .
H7A H 0.4281 0.9319 0.8166 0.122 Uiso 1 1 calc R . . . .
C8A C 0.4027(6) 0.828(2) 0.7764(15) 0.079(8) Uani 1 1 d . U . . .
H8A H 0.4157 0.7893 0.7515 0.095 Uiso 1 1 calc R . . . .
C11A C 0.3167(3) 0.4138(16) 0.6247(8) 0.030(3) Uani 1 1 d . U . . .
C12A C 0.2918(4) 0.4349(17) 0.5949(9) 0.032(3) Uani 1 1 d . U . . .
H12A H 0.2762 0.3908 0.6006 0.039 Uiso 1 1 calc R . . . .
C13A C 0.2948(4) 0.5300(18) 0.5569(10) 0.036(4) Uani 1 1 d . U . . .
H13A H 0.2813 0.5671 0.5327 0.043 Uiso 1 1 calc R . . . .
C14A C 0.3220(3) 0.5651(17) 0.5593(8) 0.029(3) Uani 1 1 d . U . . .
C15A C 0.3328(4) 0.6530(14) 0.5220(9) 0.029(4) Uani 1 1 d . . . . .
C16A C 0.3599(4) 0.6779(15) 0.5201(9) 0.030(4) Uani 1 1 d . U . . .
C17A C 0.3718(4) 0.7690(18) 0.4805(9) 0.035(5) Uani 1 1 d . . . . .
H17A H 0.3630 0.8183 0.4504 0.043 Uiso 1 1 calc R . . . .
C18A C 0.3978(4) 0.7693(19) 0.4952(9) 0.042(5) Uani 1 1 d . . . . .
H18A H 0.4108 0.8173 0.4755 0.050 Uiso 1 1 calc R . . . .
C19A C 0.4027(4) 0.6858(17) 0.5452(8) 0.035(3) Uani 1 1 d . U . . .
C20A C 0.4262(4) 0.675(2) 0.5797(10) 0.047(3) Uani 1 1 d . U . . .
C21A C 0.4314(4) 0.5884(17) 0.6276(8) 0.035(3) Uani 1 1 d . U . . .
C22A C 0.4552(4) 0.5770(18) 0.6626(9) 0.040(5) Uani 1 1 d . . . . .
H22A H 0.4704 0.6245 0.6583 0.047 Uiso 1 1 calc R . . . .
C23A C 0.4522(4) 0.4865(16) 0.7034(11) 0.037(5) Uani 1 1 d . . . . .
H23A H 0.4654 0.4567 0.7317 0.044 Uiso 1 1 calc R . . . .
C24A C 0.4251(4) 0.4411(16) 0.6969(8) 0.030(4) Uani 1 1 d . U . . .
C25A C 0.4150(4) 0.354(2) 0.7319(10) 0.049(5) Uani 1 1 d . U . . .
C26A C 0.3883(4) 0.3224(15) 0.7317(8) 0.030(4) Uani 1 1 d . . . . .
C27A C 0.3750(5) 0.239(2) 0.7729(10) 0.049(6) Uani 1 1 d . . . . .
H27A H 0.3830 0.1965 0.8072 0.059 Uiso 1 1 calc R . . . .
C28A C 0.3505(3) 0.2313(17) 0.7554(9) 0.034(4) Uani 1 1 d . . . . .
H28A H 0.3377 0.1801 0.7734 0.041 Uiso 1 1 calc R . . . .
C29A C 0.3458(3) 0.3150(16) 0.7034(8) 0.028(4) Uani 1 1 d . . . . .
C30A C 0.3226(4) 0.3299(19) 0.6709(10) 0.043(4) Uani 1 1 d D U . . .
C31A C 0.2995(4) 0.250(2) 0.6909(10) 0.047(4) Uani 1 1 d D U . . .
C32A C 0.2785(4) 0.301(2) 0.7251(11) 0.050(4) Uani 1 1 d . U . . .
H32A H 0.2777 0.3819 0.7353 0.060 Uiso 1 1 calc R . . . .
C33A C 0.2575(5) 0.217(2) 0.7435(12) 0.060(5) Uani 1 1 d . U . . .
H33A H 0.2424 0.2432 0.7661 0.072 Uiso 1 1 calc R . . . .
C34A C 0.2599(5) 0.095(3) 0.7275(12) 0.067(5) Uani 1 1 d . U . . .
H34A H 0.2464 0.0418 0.7390 0.081 Uiso 1 1 calc R . . . .
C35A C 0.2811(5) 0.060(3) 0.6967(14) 0.070(6) Uani 1 1 d . U . . .
H35A H 0.2831 -0.0203 0.6863 0.085 Uiso 1 1 calc R . . . .
C36A C 0.3000(4) 0.138(2) 0.6800(11) 0.056(4) Uani 1 1 d . U . . .
H36A H 0.3150 0.1077 0.6582 0.067 Uiso 1 1 calc R . . . .
C41A C 0.3156(4) 0.7307(15) 0.4864(9) 0.032(4) Uani 1 1 d . . . . .
C42A C 0.2983(5) 0.8062(17) 0.5231(11) 0.046(5) Uani 1 1 d . . . . .
H42A H 0.2976 0.8011 0.5689 0.056 Uiso 1 1 calc R . . . .
C43A C 0.2829(4) 0.8852(19) 0.4907(14) 0.055(6) Uani 1 1 d . . . . .
H43A H 0.2719 0.9356 0.5152 0.066 Uiso 1 1 calc R . . . .
C44A C 0.2827(4) 0.895(2) 0.4257(15) 0.063(7) Uani 1 1 d . . . . .
H44A H 0.2721 0.9522 0.4054 0.075 Uiso 1 1 calc R . . . .
C45A C 0.2975(4) 0.8218(18) 0.3892(12) 0.049(6) Uani 1 1 d . . . . .
H45A H 0.2964 0.8235 0.3433 0.059 Uiso 1 1 calc R . . . .
C46A C 0.3144(4) 0.7443(16) 0.4206(9) 0.034(4) Uani 1 1 d . . . . .
H46A H 0.3258 0.6980 0.3948 0.041 Uiso 1 1 calc R . . . .
C51A C 0.4480(4) 0.7483(18) 0.5632(10) 0.060(4) Uani 1 1 d D U . . .
C52A C 0.4471(4) 0.8669(19) 0.5690(11) 0.070(5) Uani 1 1 d D U . . .
H52A H 0.4318 0.9037 0.5858 0.084 Uiso 1 1 calc R . . . .
C53A C 0.4690(4) 0.935(2) 0.5501(14) 0.094(8) Uani 1 1 d D U . . .
H53A H 0.4686 1.0170 0.5531 0.113 Uiso 1 1 calc R . . . .
C54A C 0.4910(5) 0.878(2) 0.5270(14) 0.085(7) Uani 1 1 d D U . . .
H54A H 0.5062 0.9228 0.5174 0.102 Uiso 1 1 calc R . . . .
C55A C 0.4922(5) 0.759(2) 0.5169(16) 0.100(9) Uani 1 1 d D U . . .
H55A H 0.5063 0.7224 0.4947 0.119 Uiso 1 1 calc R . . . .
C56A C 0.4712(4) 0.697(2) 0.5415(13) 0.078(6) Uani 1 1 d D U . . .
H56A H 0.4726 0.6151 0.5438 0.094 Uiso 1 1 calc R . . . .
C61A C 0.4320(8) 0.268(4) 0.7702(14) 0.052(7) Uani 0.6 1 d D U P B 1
C61E C 0.4336(13) 0.301(5) 0.783(3) 0.070(9) Uani 0.4 1 d D U P B 2
C62A C 0.4322(7) 0.270(4) 0.8369(14) 0.059(8) Uani 0.6 1 d D U P B 1
H62A H 0.4196 0.3170 0.8589 0.071 Uiso 0.6 1 calc R . P B 1
C62E C 0.4371(11) 0.346(6) 0.844(3) 0.072(9) Uani 0.4 1 d D U P B 2
H62E H 0.4290 0.4184 0.8544 0.086 Uiso 0.4 1 calc R . P B 2
C63A C 0.4501(7) 0.206(4) 0.8729(19) 0.065(10) Uani 0.6 1 d D U P B 1
H63A H 0.4516 0.2138 0.9186 0.078 Uiso 0.6 1 calc R . P B 1
C63E C 0.4520(10) 0.292(5) 0.892(3) 0.071(9) Uani 0.4 1 d D U P B 2
H63E H 0.4544 0.3241 0.9343 0.086 Uiso 0.4 1 calc R . P B 2
C64A C 0.4657(10) 0.131(5) 0.8373(16) 0.083(13) Uani 0.6 1 d D U P B 1
H64A H 0.4772 0.0822 0.8612 0.099 Uiso 0.6 1 calc R . P B 1
C64E C 0.4628(11) 0.187(5) 0.873(3) 0.056(10) Uani 0.4 1 d D U P B 2
H64E H 0.4728 0.1470 0.9046 0.067 Uiso 0.4 1 calc R . P B 2
C65A C 0.4663(7) 0.119(4) 0.7707(16) 0.064(9) Uani 0.6 1 d D U P B 1
H65A H 0.4775 0.0662 0.7487 0.077 Uiso 0.6 1 calc R . P B 1
C65E C 0.4611(12) 0.132(6) 0.813(3) 0.073(9) Uani 0.4 1 d D U P B 2
H65E H 0.4695 0.0608 0.8026 0.087 Uiso 0.4 1 calc R . P B 2
C66A C 0.4489(7) 0.193(3) 0.7393(19) 0.054(8) Uani 0.6 1 d D U P B 1
H66A H 0.4486 0.1910 0.6934 0.065 Uiso 0.6 1 calc R . P B 1
C66E C 0.4456(11) 0.195(5) 0.770(4) 0.072(9) Uani 0.4 1 d D U P B 2
H66E H 0.4430 0.1628 0.7277 0.087 Uiso 0.4 1 calc R . P B 2
C71A C 0.3719(4) 0.2037(17) 0.5599(10) 0.040(4) Uani 1 1 d . U . . .
C72A C 0.3842(5) 0.1494(17) 0.6133(10) 0.048(4) Uani 1 1 d . U . . .
H72A H 0.3971 0.1905 0.6377 0.057 Uiso 1 1 calc R . . . .
C73A C 0.3776(6) 0.037(2) 0.6303(13) 0.065(6) Uani 1 1 d . U . . .
H73A H 0.3859 0.0015 0.6665 0.078 Uiso 1 1 calc R . . . .
C74A C 0.3597(6) -0.023(2) 0.5965(13) 0.065(6) Uani 1 1 d . U . . .
H74A H 0.3550 -0.0994 0.6093 0.078 Uiso 1 1 calc R . . . .
C75A C 0.3484(6) 0.0249(19) 0.5453(12) 0.058(5) Uani 1 1 d . U . . .
H75A H 0.3359 -0.0191 0.5211 0.070 Uiso 1 1 calc R . . . .
C76A C 0.3541(5) 0.135(2) 0.5264(11) 0.057(5) Uani 1 1 d . U . . .
H76A H 0.3457 0.1655 0.4890 0.069 Uiso 1 1 calc R . . . .
C81A C 0.3658(4) 0.3907(15) 0.4662(9) 0.031(4) Uani 1 1 d . . . . .
C82A C 0.3802(5) 0.4349(18) 0.4132(11) 0.051(6) Uani 1 1 d . . . . .
H82A H 0.3989 0.4394 0.4138 0.061 Uiso 1 1 calc R . . . .
C83A C 0.3648(7) 0.474(2) 0.3574(12) 0.069(9) Uani 1 1 d . . . . .
H83A H 0.3737 0.5057 0.3212 0.083 Uiso 1 1 calc R . . . .
C84A C 0.3394(6) 0.465(2) 0.3558(14) 0.065(7) Uani 1 1 d . U . . .
H84A H 0.3306 0.4944 0.3186 0.077 Uiso 1 1 calc R . . . .
C85A C 0.3238(5) 0.416(2) 0.4049(11) 0.059(7) Uani 1 1 d . . . . .
H85A H 0.3052 0.4094 0.4017 0.071 Uiso 1 1 calc R . . . .
C86A C 0.3383(4) 0.3785(16) 0.4596(9) 0.040(5) Uani 1 1 d . . . . .
H86A H 0.3289 0.3427 0.4940 0.048 Uiso 1 1 calc R . . . .
C91A C 0.4151(4) 0.3149(15) 0.5122(9) 0.040(3) Uani 1 1 d D U . . .
C92A C 0.4386(4) 0.353(3) 0.5390(14) 0.039(4) Uani 0.55 1 d D U P C 1
H92A H 0.4379 0.4094 0.5724 0.047 Uiso 0.55 1 calc R . P C 1
C92E C 0.4316(6) 0.417(3) 0.5006(15) 0.054(12) Uani 0.45 1 d D U P C 2
H92E H 0.4237 0.4895 0.5112 0.065 Uiso 0.45 1 calc R . P C 2
C93A C 0.4630(6) 0.313(2) 0.5200(14) 0.038(4) Uani 0.55 1 d D U P C 1
H93A H 0.4782 0.3409 0.5421 0.046 Uiso 0.55 1 calc R . P C 1
C93E C 0.4580(7) 0.424(4) 0.4757(18) 0.057(12) Uani 0.45 1 d D U P C 2
H93E H 0.4671 0.4961 0.4701 0.068 Uiso 0.45 1 calc R . P C 2
C94A C 0.4663(7) 0.235(3) 0.4706(15) 0.041(4) Uani 0.55 1 d D U P C 1
H94A H 0.4831 0.2130 0.4546 0.050 Uiso 0.55 1 calc R . P C 1
C94E C 0.4695(9) 0.313(3) 0.460(2) 0.062(14) Uani 0.45 1 d D U P C 2
H94E H 0.4868 0.3051 0.4429 0.074 Uiso 0.45 1 calc R . P C 2
C95A C 0.4431(5) 0.192(3) 0.4462(18) 0.043(4) Uani 0.55 1 d D U P C 1
H95A H 0.4439 0.1326 0.4142 0.052 Uiso 0.55 1 calc R . P C 1
C95E C 0.4524(8) 0.216(4) 0.472(2) 0.072(18) Uani 0.45 1 d D U P C 2
H95E H 0.4603 0.1432 0.4622 0.086 Uiso 0.45 1 calc R . P C 2
C96A C 0.4188(7) 0.231(3) 0.4658(15) 0.042(4) Uani 0.55 1 d D U P C 1
H96A H 0.4036 0.1972 0.4463 0.050 Uiso 0.55 1 calc R . P C 1
C96E C 0.4260(7) 0.205(3) 0.4970(17) 0.043(9) Uani 0.45 1 d D U P C 2
H96E H 0.4171 0.1325 0.5023 0.051 Uiso 0.45 1 calc R . P C 2
Ir1B Ir 0.12070(6) 0.50448(6) 0.64039(14) 0.02761(17) Uani 1 1 d . U . . .
I1B I 0.03218(8) 0.3259(2) 0.5268(2) 0.1169(9) Uani 1 1 d . . . D 1
Cu1B Cu 0.07581(8) 0.3374(2) 0.55166(17) 0.0352(5) Uani 1 1 d . . . . .
P1B P 0.13070(12) 0.6557(4) 0.7189(3) 0.0315(11) Uani 1 1 d . . . . .
N1B N 0.0827(3) 0.5612(11) 0.6410(7) 0.026(3) Uani 1 1 d . . . . .
N2B N 0.1122(3) 0.3895(13) 0.7135(6) 0.028(3) Uani 1 1 d . . . . .
N3B N 0.1583(3) 0.4422(13) 0.6362(7) 0.030(3) Uani 1 1 d . . . . .
N4B N 0.1282(3) 0.6116(13) 0.5626(7) 0.028(3) Uani 1 1 d . . . . .
C1B C 0.1124(4) 0.3718(16) 0.5763(8) 0.030(3) Uani 1 1 d . U . . .
C2B C 0.1133(4) 0.2953(17) 0.5384(8) 0.033(3) Uani 1 1 d . U . . .
C3B C 0.1229(4) 0.2050(18) 0.4936(9) 0.036(4) Uani 1 1 d . U . . .
C4B C 0.1065(4) 0.1417(16) 0.4538(8) 0.035(3) Uani 1 1 d . U . . .
H4B H 0.0881 0.1573 0.4551 0.042 Uiso 1 1 calc R . . . .
C5B C 0.1156(4) 0.0562(17) 0.4121(8) 0.036(3) Uani 1 1 d . U . . .
H5B H 0.1039 0.0140 0.3849 0.043 Uiso 1 1 calc R . . . .
C6B C 0.1422(4) 0.0350(18) 0.4117(9) 0.037(3) Uani 1 1 d . U . . .
H6B H 0.1491 -0.0228 0.3834 0.045 Uiso 1 1 calc R . . . .
C7B C 0.1590(4) 0.0944(18) 0.4505(9) 0.042(4) Uani 1 1 d . U . . .
H7B H 0.1773 0.0763 0.4500 0.050 Uiso 1 1 calc R . . . .
C8B C 0.1499(4) 0.1801(17) 0.4903(9) 0.036(3) Uani 1 1 d . U . . .
H8B H 0.1620 0.2233 0.5160 0.044 Uiso 1 1 calc R . . . .
C11B C 0.0720(3) 0.6500(15) 0.6059(9) 0.028(4) Uani 1 1 d . . . . .
C12B C 0.0457(4) 0.6648(19) 0.6239(9) 0.042(5) Uani 1 1 d . . . . .
H12B H 0.0342 0.7234 0.6080 0.050 Uiso 1 1 calc R . . . .
C13B C 0.0393(4) 0.5810(18) 0.6680(9) 0.038(5) Uani 1 1 d . . . . .
H13B H 0.0225 0.5690 0.6871 0.046 Uiso 1 1 calc R . . . .
C14B C 0.0627(4) 0.5142(15) 0.6802(9) 0.031(4) Uani 1 1 d . . . . .
C15B C 0.0639(4) 0.4246(17) 0.7227(10) 0.042(4) Uani 1 1 d . U . . .
C16B C 0.0877(4) 0.3689(15) 0.7393(8) 0.031(4) Uani 1 1 d . . . . .
C17B C 0.0911(4) 0.2807(15) 0.7890(8) 0.034(5) Uani 1 1 d . . . . .
H17B H 0.0774 0.2501 0.8153 0.041 Uiso 1 1 calc R . . . .
C18B C 0.1159(4) 0.2501(15) 0.7919(8) 0.033(4) Uani 1 1 d . . . . .
H18B H 0.1232 0.1928 0.8198 0.039 Uiso 1 1 calc R . . . .
C19B C 0.1299(4) 0.3179(16) 0.7458(8) 0.032(3) Uani 1 1 d . U . . .
C20B C 0.1561(4) 0.3046(14) 0.7287(8) 0.026(3) Uani 1 1 d . U . . .
C21B C 0.1698(4) 0.3620(15) 0.6771(8) 0.031(3) Uani 1 1 d . U . . .
C22B C 0.1953(5) 0.3354(16) 0.6553(9) 0.042(5) Uani 1 1 d . . . . .
H22B H 0.2070 0.2798 0.6736 0.050 Uiso 1 1 calc R . . . .
C23B C 0.2002(4) 0.4040(18) 0.6030(8) 0.040(5) Uani 1 1 d . . . . .
H23B H 0.2163 0.4083 0.5797 0.048 Uiso 1 1 calc R . . . .
C24B C 0.1773(4) 0.4670(16) 0.5896(9) 0.032(4) Uani 1 1 d . . . . .
C25B C 0.1736(4) 0.5483(17) 0.5391(9) 0.032(3) Uani 1 1 d . U . . .
C26B C 0.1512(4) 0.6143(15) 0.5284(8) 0.028(4) Uani 1 1 d . . . . .
C27B C 0.1487(4) 0.7066(16) 0.4785(9) 0.033(4) Uani 1 1 d . . . . .
H27B H 0.1618 0.7304 0.4487 0.039 Uiso 1 1 calc R . . . .
C28B C 0.1249(4) 0.7486(18) 0.4832(9) 0.036(5) Uani 1 1 d . . . . .
H28B H 0.1178 0.8087 0.4569 0.043 Uiso 1 1 calc R . . . .
C29B C 0.1108(4) 0.6884(16) 0.5359(9) 0.029(4) Uani 1 1 d . . . . .
C30B C 0.0847(4) 0.7103(16) 0.5573(8) 0.030(4) Uani 1 1 d . . . . .
C31B C 0.0693(4) 0.8035(18) 0.5213(9) 0.039(5) Uani 1 1 d . . . . .
C32B C 0.0615(4) 0.788(2) 0.4584(9) 0.044(5) Uani 1 1 d . . . . .
H32B H 0.0671 0.7200 0.4358 0.053 Uiso 1 1 calc R . . . .
C33B C 0.0459(5) 0.867(3) 0.4272(14) 0.077(9) Uani 1 1 d . . . . .
H33B H 0.0394 0.8531 0.3848 0.092 Uiso 1 1 calc R . . . .
C34B C 0.0399(5) 0.968(2) 0.4594(16) 0.070(9) Uani 1 1 d . . . . .
H34B H 0.0300 1.0269 0.4381 0.084 Uiso 1 1 calc R . . . .
C35B C 0.0481(6) 0.985(2) 0.5214(17) 0.066(9) Uani 1 1 d . . . . .
H35B H 0.0433 1.0551 0.5432 0.079 Uiso 1 1 calc R . . . .
C36B C 0.0627(4) 0.9048(17) 0.5522(11) 0.044(5) Uani 1 1 d . . . . .
H36B H 0.0685 0.9183 0.5952 0.053 Uiso 1 1 calc R . . . .
C41B C 0.0388(8) 0.3812(14) 0.7536(18) 0.045(9) Uani 0.4 1 d D U P E 1
C41F C 0.0388(5) 0.3793(15) 0.7472(12) 0.049(7) Uani 0.6 1 d D U P E 2
C42B C 0.0179(6) 0.3581(11) 0.711(2) 0.047(5) Uani 0.4 1 d D U P E 1
H42B H 0.0202 0.3572 0.6652 0.056 Uiso 0.4 1 calc R . P E 1
C42F C 0.0217(4) 0.3122(12) 0.7118(11) 0.065(5) Uani 0.6 1 d D U P E 2
H42F H 0.0276 0.2891 0.6701 0.078 Uiso 0.6 1 calc R . P E 2
C43B C -0.0067(7) 0.3363(14) 0.7396(17) 0.049(5) Uani 0.4 1 d D U P E 1
H43B H -0.0217 0.3201 0.7135 0.059 Uiso 0.4 1 calc R . P E 1
C43F C -0.0029(4) 0.2746(16) 0.7296(12) 0.069(5) Uani 0.6 1 d D U P E 2
H43F H -0.0132 0.2281 0.7012 0.082 Uiso 0.6 1 calc R . P E 2
C44B C -0.0090(8) 0.339(2) 0.8071(17) 0.048(5) Uani 0.4 1 d D U P E 1
H44B H -0.0258 0.3238 0.8255 0.058 Uiso 0.4 1 calc R . P E 1
C44F C -0.0122(6) 0.306(2) 0.7894(13) 0.065(5) Uani 0.6 1 d D U P E 2
H44F H -0.0292 0.2816 0.8037 0.079 Uiso 0.6 1 calc R . P E 2
C45B C 0.0121(7) 0.362(2) 0.8495(18) 0.049(5) Uani 0.4 1 d D U P E 1
H45B H 0.0097 0.3627 0.8951 0.059 Uiso 0.4 1 calc R . P E 1
C45F C 0.0037(6) 0.373(2) 0.8278(15) 0.067(5) Uani 0.6 1 d D U P E 2
H45F H -0.0021 0.3963 0.8696 0.081 Uiso 0.6 1 calc R . P E 2
C46B C 0.0371(8) 0.384(2) 0.8219(19) 0.038(7) Uani 0.4 1 d D U P E 1
H46B H 0.0521 0.4004 0.8480 0.045 Uiso 0.4 1 calc R . P E 1
C46F C 0.0282(6) 0.407(2) 0.8059(14) 0.063(5) Uani 0.6 1 d D U P E 2
H46F H 0.0386 0.4534 0.8341 0.075 Uiso 0.6 1 calc R . P E 2
C51B C 0.1725(4) 0.2187(15) 0.7650(8) 0.030(3) Uani 1 1 d . U . . .
C52B C 0.1753(4) 0.1053(15) 0.7402(9) 0.032(4) Uani 1 1 d . . . . .
H52B H 0.1671 0.0849 0.7005 0.039 Uiso 1 1 calc R . . . .
C53B C 0.1900(5) 0.0235(18) 0.7736(11) 0.048(6) Uani 1 1 d . . . . .
H53B H 0.1919 -0.0529 0.7566 0.057 Uiso 1 1 calc R . . . .
C54B C 0.2019(4) 0.0523(16) 0.8312(9) 0.034(4) Uani 1 1 d . . . . .
H54B H 0.2119 -0.0041 0.8541 0.041 Uiso 1 1 calc R . . . .
C55B C 0.1992(4) 0.1627(16) 0.8558(9) 0.032(4) Uani 1 1 d . . . . .
H55B H 0.2073 0.1833 0.8955 0.039 Uiso 1 1 calc R . . . .
C56B C 0.1845(4) 0.2433(16) 0.8221(8) 0.031(4) Uani 1 1 d . . . . .
H56B H 0.1827 0.3195 0.8395 0.037 Uiso 1 1 calc R . . . .
C61B C 0.1965(4) 0.5625(17) 0.4943(9) 0.033(3) Uani 1 1 d . U . . .
C62B C 0.1975(4) 0.5024(17) 0.4371(11) 0.043(4) Uani 1 1 d . U . . .
H62B H 0.1836 0.4511 0.4254 0.052 Uiso 1 1 calc R . . . .
C63B C 0.2192(4) 0.5173(18) 0.3960(11) 0.045(4) Uani 1 1 d . U . . .
H63B H 0.2199 0.4771 0.3559 0.053 Uiso 1 1 calc R . . . .
C64B C 0.2392(4) 0.5882(18) 0.4131(10) 0.043(4) Uani 1 1 d . U . . .
H64B H 0.2538 0.5962 0.3849 0.052 Uiso 1 1 calc R . . . .
C65B C 0.2389(4) 0.6452(19) 0.4663(10) 0.045(4) Uani 1 1 d . U . . .
H65B H 0.2534 0.6942 0.4768 0.054 Uiso 1 1 calc R . . . .
C66B C 0.2169(4) 0.637(2) 0.5110(10) 0.048(4) Uani 1 1 d . U . . .
H66B H 0.2166 0.6803 0.5501 0.057 Uiso 1 1 calc R . . . .
C71B C 0.1231(4) 0.8071(16) 0.6957(9) 0.037(5) Uani 1 1 d . . . . .
C72B C 0.1355(5) 0.8447(17) 0.6381(9) 0.045(5) Uani 1 1 d . . . . .
H72B H 0.1469 0.7945 0.6146 0.054 Uiso 1 1 calc R . . . .
C73B C 0.1305(6) 0.959(2) 0.6168(11) 0.056(7) Uani 1 1 d . . . . .
H73B H 0.1379 0.9849 0.5772 0.067 Uiso 1 1 calc R . . . .
C74B C 0.1143(5) 1.036(2) 0.6535(14) 0.061(8) Uani 1 1 d . . . . .
H74B H 0.1106 1.1127 0.6385 0.074 Uiso 1 1 calc R . . . .
C75B C 0.1040(6) 0.9954(17) 0.7132(14) 0.058(7) Uani 1 1 d . . . . .
H75B H 0.0942 1.0465 0.7402 0.070 Uiso 1 1 calc R . . . .
C76B C 0.1081(5) 0.8807(17) 0.7321(10) 0.048(5) Uani 1 1 d . . . . .
H76B H 0.1004 0.8532 0.7710 0.057 Uiso 1 1 calc R . . . .
C81B C 0.1635(4) 0.6791(16) 0.7489(10) 0.035(4) Uani 1 1 d . . . . .
C82B C 0.1851(4) 0.661(2) 0.7038(10) 0.044(5) Uani 1 1 d . . . . .
H82B H 0.1818 0.6340 0.6611 0.053 Uiso 1 1 calc R . . . .
C83B C 0.2111(6) 0.683(3) 0.7243(14) 0.077(8) Uani 1 1 d . U . . .
H83B H 0.2254 0.6676 0.6961 0.093 Uiso 1 1 calc R . . . .
C84B C 0.2160(5) 0.730(2) 0.7873(10) 0.057(6) Uani 1 1 d . . . . .
H84B H 0.2333 0.7505 0.8005 0.068 Uiso 1 1 calc R . . . .
C85B C 0.1946(4) 0.7441(18) 0.8285(9) 0.042(5) Uani 1 1 d . . . . .
H85B H 0.1976 0.7724 0.8711 0.050 Uiso 1 1 calc R . . . .
C86B C 0.1701(4) 0.7192(18) 0.8098(9) 0.040(5) Uani 1 1 d . . . . .
H86B H 0.1563 0.7297 0.8404 0.048 Uiso 1 1 calc R . . . .
C91B C 0.1118(4) 0.6208(15) 0.7929(9) 0.032(4) Uani 1 1 d . U . . .
C92B C 0.1221(5) 0.5534(15) 0.8395(9) 0.038(5) Uani 1 1 d . . . . .
H92B H 0.1395 0.5255 0.8338 0.045 Uiso 1 1 calc R . . . .
C93B C 0.1089(6) 0.5223(18) 0.8948(11) 0.050(6) Uani 1 1 d . . . . .
H93B H 0.1171 0.4754 0.9270 0.060 Uiso 1 1 calc R . . . .
C94B C 0.0841(5) 0.561(2) 0.9016(11) 0.053(6) Uani 1 1 d . . . . .
H94B H 0.0744 0.5419 0.9394 0.063 Uiso 1 1 calc R . . . .
C95B C 0.0734(5) 0.625(2) 0.8557(10) 0.056(6) Uani 1 1 d . . . . .
H95B H 0.0556 0.6487 0.8611 0.067 Uiso 1 1 calc R . . . .
C96B C 0.0865(4) 0.6607(16) 0.7998(9) 0.033(4) Uani 1 1 d . . . . .
H96B H 0.0784 0.7096 0.7685 0.039 Uiso 1 1 calc R . . . .
Ir1C Ir 0.87516(6) 0.00339(6) 0.41530(14) 0.02406(16) Uani 1 1 d . . . . .
I1C I 0.78560(7) -0.1954(3) 0.31425(19) 0.1098(9) Uani 1 1 d . U . . .
Cu1C Cu 0.83102(8) -0.1695(3) 0.33125(19) 0.0495(7) Uani 1 1 d . U . . .
P1C P 0.88299(11) 0.1490(4) 0.4981(3) 0.0289(10) Uani 1 1 d . U . . .
N1C N 0.8355(3) 0.0078(13) 0.4372(9) 0.034(3) Uani 1 1 d . U . . .
N2C N 0.8805(3) -0.1280(13) 0.4800(7) 0.025(2) Uani 1 1 d . U . . .
N3C N 0.9135(3) -0.0119(11) 0.3857(7) 0.023(2) Uani 1 1 d . U . . .
N4C N 0.8693(3) 0.1281(14) 0.3455(7) 0.032(4) Uani 1 1 d . . . . .
C1C C 0.8679(4) -0.1265(17) 0.3489(9) 0.034(3) Uani 1 1 d . U . . .
C2C C 0.8691(4) -0.2079(18) 0.3121(9) 0.039(3) Uani 1 1 d . U . . .
C3C C 0.8775(4) -0.2966(18) 0.2690(10) 0.039(3) Uani 1 1 d . U . . .
C4C C 0.8595(5) -0.359(2) 0.2302(11) 0.055(5) Uani 1 1 d . U . . .
H4C H 0.8414 -0.3390 0.2319 0.066 Uiso 1 1 calc R . . . .
C5C C 0.8675(6) -0.450(3) 0.1890(13) 0.073(7) Uani 1 1 d . U . . .
H5C H 0.8551 -0.4975 0.1667 0.088 Uiso 1 1 calc R . . . .
C6C C 0.8948(6) -0.466(3) 0.1827(16) 0.087(9) Uani 1 1 d . U . . .
H6C H 0.9016 -0.5204 0.1522 0.104 Uiso 1 1 calc R . . . .
C7C C 0.9104(6) -0.408(3) 0.2185(16) 0.099(11) Uani 1 1 d . U . . .
H7C H 0.9286 -0.4259 0.2156 0.119 Uiso 1 1 calc R . . . .
C8C C 0.9038(5) -0.325(2) 0.2589(14) 0.075(8) Uani 1 1 d . U . . .
H8C H 0.9172 -0.2846 0.2818 0.090 Uiso 1 1 calc R . . . .
C11C C 0.8178(3) 0.0844(16) 0.4127(8) 0.028(3) Uani 1 1 d . U . . .
C12C C 0.7924(4) 0.0613(17) 0.4423(8) 0.031(3) Uani 1 1 d . U . . .
H12C H 0.7766 0.1038 0.4352 0.038 Uiso 1 1 calc R . . . .
C13C C 0.7952(4) -0.0315(18) 0.4816(9) 0.034(4) Uani 1 1 d . U . . .
H13C H 0.7818 -0.0672 0.5067 0.041 Uiso 1 1 calc R . . . .
C14C C 0.8233(3) -0.0673(16) 0.4782(8) 0.030(3) Uani 1 1 d . U . . .
C15C C 0.8333(3) -0.1551(15) 0.5151(8) 0.025(3) Uani 1 1 d . U . . .
C16C C 0.8610(3) -0.1798(16) 0.5192(8) 0.029(3) Uani 1 1 d . U . . .
C17C C 0.8730(4) -0.2701(17) 0.5579(9) 0.033(4) Uani 1 1 d . U . . .
H17C H 0.8645 -0.3180 0.5891 0.040 Uiso 1 1 calc R . . . .
C18C C 0.8987(4) -0.2730(19) 0.5411(10) 0.045(5) Uani 1 1 d . U . . .
H18C H 0.9116 -0.3236 0.5591 0.053 Uiso 1 1 calc R . . . .
C19C C 0.9035(4) -0.1877(16) 0.4918(8) 0.030(3) Uani 1 1 d D U . . .
C20G C 0.9263(10) -0.171(5) 0.455(3) 0.034(5) Uani 0.55 1 d D U P F 1
C20C C 0.9279(11) -0.184(6) 0.457(4) 0.034(4) Uani 0.45 1 d D U P F 2
C21C C 0.9320(4) -0.0933(16) 0.4099(8) 0.029(3) Uani 1 1 d D U . . .
C22C C 0.9555(4) -0.0797(18) 0.3744(9) 0.039(4) Uani 1 1 d . U . . .
H22C H 0.9710 -0.1260 0.3784 0.046 Uiso 1 1 calc R . . . .
C23C C 0.9522(4) 0.0099(16) 0.3343(11) 0.039(4) Uani 1 1 d . U . . .
H23C H 0.9652 0.0384 0.3052 0.047 Uiso 1 1 calc R . . . .
C24C C 0.9263(4) 0.0568(17) 0.3414(9) 0.032(3) Uani 1 1 d . U . . .
C25C C 0.9147(4) 0.1410(19) 0.3043(10) 0.046(4) Uani 1 1 d D U . . .
C26C C 0.8886(4) 0.1733(17) 0.3056(9) 0.034(4) Uani 1 1 d . . . . .
C27C C 0.8754(4) 0.257(2) 0.2633(10) 0.040(5) Uani 1 1 d . . . . .
H27C H 0.8835 0.2976 0.2284 0.048 Uiso 1 1 calc R . . . .
C28C C 0.8511(4) 0.2681(18) 0.2805(9) 0.038(5) Uani 1 1 d . . . . .
H28C H 0.8386 0.3204 0.2623 0.046 Uiso 1 1 calc R . . . .
C29C C 0.8460(4) 0.1843(15) 0.3338(8) 0.029(4) Uani 1 1 d . . . . .
C30C C 0.8230(4) 0.1706(18) 0.3651(10) 0.041(3) Uani 1 1 d D U . . .
C31C C 0.7998(4) 0.2486(19) 0.3458(10) 0.045(3) Uani 1 1 d D U . . .
C32C C 0.7789(4) 0.199(2) 0.3139(10) 0.046(4) Uani 1 1 d . U . . .
H32C H 0.7778 0.1181 0.3052 0.056 Uiso 1 1 calc R . . . .
C33C C 0.7578(5) 0.284(2) 0.2939(12) 0.063(7) Uani 1 1 d . U . . .
H33C H 0.7428 0.2599 0.2700 0.075 Uiso 1 1 calc R . . . .
C34C C 0.7611(5) 0.399(3) 0.3118(12) 0.065(5) Uani 1 1 d . U . . .
H34C H 0.7475 0.4523 0.3008 0.078 Uiso 1 1 calc R . . . .
C35C C 0.7806(5) 0.438(3) 0.3413(15) 0.073(7) Uani 1 1 d . U . . .
H35C H 0.7815 0.5179 0.3522 0.088 Uiso 1 1 calc R . . . .
C36C C 0.8013(5) 0.362(2) 0.3586(12) 0.055(5) Uani 1 1 d . U . . .
H36C H 0.8165 0.3923 0.3797 0.067 Uiso 1 1 calc R . . . .
C41C C 0.8161(4) -0.2328(15) 0.5506(8) 0.027(4) Uani 1 1 d . U . . .
C42C C 0.7998(4) -0.3065(18) 0.5157(11) 0.045(5) Uani 1 1 d . . . . .
H42C H 0.7996 -0.3018 0.4698 0.054 Uiso 1 1 calc R . . . .
C43C C 0.7835(4) -0.3881(17) 0.5471(13) 0.051(6) Uani 1 1 d . . . . .
H43C H 0.7730 -0.4389 0.5218 0.061 Uiso 1 1 calc R . . . .
C44C C 0.7826(4) -0.3962(19) 0.6131(13) 0.055(6) Uani 1 1 d . . . . .
H44C H 0.7715 -0.4514 0.6338 0.066 Uiso 1 1 calc R . . . .
C45C C 0.7983(4) -0.3214(18) 0.6488(11) 0.045(5) Uani 1 1 d . . . . .
H45C H 0.7976 -0.3220 0.6947 0.054 Uiso 1 1 calc R . . . .
C46C C 0.8154(4) -0.2445(17) 0.6165(9) 0.040(5) Uani 1 1 d . . . . .
H46C H 0.8271 -0.1983 0.6417 0.048 Uiso 1 1 calc R . . . .
C51C C 0.9495(6) -0.242(2) 0.4760(16) 0.043(7) Uani 0.6 1 d D U P F 1
C51G C 0.9465(6) -0.285(3) 0.4624(16) 0.031(7) Uani 0.4 1 d D U P F 2
C52C C 0.9484(6) -0.362(2) 0.4726(13) 0.037(5) Uani 0.6 1 d D U P F 1
H52C H 0.9330 -0.3992 0.4563 0.044 Uiso 0.6 1 calc R . P F 1
C52G C 0.9398(7) -0.400(3) 0.4479(18) 0.042(9) Uani 0.4 1 d D U P F 2
H52G H 0.9227 -0.4184 0.4321 0.051 Uiso 0.4 1 calc R . P F 2
C53C C 0.9699(5) -0.429(2) 0.4932(15) 0.051(8) Uani 0.6 1 d D U P F 1
H53C H 0.9689 -0.5117 0.4913 0.061 Uiso 0.6 1 calc R . P F 1
C53G C 0.9585(7) -0.487(3) 0.457(2) 0.049(12) Uani 0.4 1 d D U P F 2
H53G H 0.9539 -0.5652 0.4471 0.059 Uiso 0.4 1 calc R . P F 2
C54C C 0.9928(6) -0.376(2) 0.5164(16) 0.044(5) Uani 0.6 1 d D U P F 1
H54C H 1.0077 -0.4216 0.5283 0.052 Uiso 0.6 1 calc R . P F 1
C54G C 0.9836(7) -0.462(3) 0.480(2) 0.056(14) Uani 0.4 1 d D U P F 2
H54G H 0.9961 -0.5226 0.4859 0.067 Uiso 0.4 1 calc R . P F 2
C55C C 0.9931(6) -0.255(2) 0.5216(16) 0.046(7) Uani 0.6 1 d D U P F 1
H55C H 1.0080 -0.2173 0.5404 0.055 Uiso 0.6 1 calc R . P F 1
C55G C 0.9899(7) -0.347(3) 0.4943(18) 0.041(6) Uani 0.4 1 d D U P F 2
H55G H 1.0069 -0.3290 0.5103 0.050 Uiso 0.4 1 calc R . P F 2
C56C C 0.9720(6) -0.188(3) 0.4996(17) 0.051(8) Uani 0.6 1 d D U P F 1
H56C H 0.9731 -0.1059 0.5006 0.061 Uiso 0.6 1 calc R . P F 1
C56G C 0.9715(6) -0.259(3) 0.4853(16) 0.032(7) Uani 0.4 1 d D U P F 2
H56G H 0.9760 -0.1808 0.4949 0.039 Uiso 0.4 1 calc R . P F 2
C61C C 0.9323(6) 0.197(3) 0.2521(13) 0.039(7) Uani 0.55 1 d D U P G 1
C61G C 0.9332(7) 0.226(3) 0.2673(16) 0.052(13) Uani 0.45 1 d D U P G 2
C62C C 0.9373(7) 0.144(3) 0.1933(14) 0.052(5) Uani 0.55 1 d D U P G 1
H62C H 0.9300 0.0707 0.1830 0.062 Uiso 0.55 1 calc R . P G 1
C62G C 0.9334(8) 0.221(4) 0.2000(18) 0.051(6) Uani 0.45 1 d D U P G 2
H62G H 0.9220 0.1674 0.1785 0.061 Uiso 0.45 1 calc R . P G 2
C63C C 0.9534(8) 0.202(3) 0.150(2) 0.078(14) Uani 0.55 1 d D U P G 1
H63C H 0.9579 0.1668 0.1097 0.094 Uiso 0.55 1 calc R . P G 1
C63G C 0.9498(8) 0.292(4) 0.164(2) 0.057(12) Uani 0.45 1 d D U P G 2
H63G H 0.9499 0.2884 0.1177 0.068 Uiso 0.45 1 calc R . P G 2
C64C C 0.9628(10) 0.312(3) 0.1643(19) 0.064(11) Uani 0.55 1 d D U P G 1
H64C H 0.9711 0.3571 0.1314 0.077 Uiso 0.55 1 calc R . P G 1
C64G C 0.9660(9) 0.369(4) 0.197(2) 0.055(11) Uani 0.45 1 d D U P G 2
H64G H 0.9772 0.4184 0.1725 0.066 Uiso 0.45 1 calc R . P G 2
C65C C 0.9604(8) 0.358(4) 0.2261(18) 0.056(6) Uani 0.55 1 d D U P G 1
H65C H 0.9707 0.4229 0.2397 0.068 Uiso 0.55 1 calc R . P G 1
C65G C 0.9665(9) 0.377(4) 0.264(2) 0.054(6) Uani 0.45 1 d D U P G 2
H65G H 0.9778 0.4304 0.2856 0.065 Uiso 0.45 1 calc R . P G 2
C66C C 0.9424(8) 0.305(3) 0.267(2) 0.052(5) Uani 0.55 1 d D U P G 1
H66C H 0.9370 0.3433 0.3059 0.063 Uiso 0.55 1 calc R . P G 1
C66G C 0.9499(7) 0.304(3) 0.298(2) 0.039(7) Uani 0.45 1 d D U P G 2
H66G H 0.9500 0.3068 0.3438 0.047 Uiso 0.45 1 calc R . P G 2
C71C C 0.8730(4) 0.2962(15) 0.4772(9) 0.034(4) Uani 1 1 d . . . . .
C72C C 0.8854(5) 0.3489(18) 0.4235(10) 0.051(6) Uani 1 1 d . . . . .
H72C H 0.8980 0.3056 0.3994 0.061 Uiso 1 1 calc R . . . .
C73C C 0.8798(7) 0.461(2) 0.4054(12) 0.071(9) Uani 1 1 d . . . . .
H73C H 0.8890 0.4962 0.3705 0.085 Uiso 1 1 calc R . . . .
C74C C 0.8617(7) 0.518(2) 0.4361(16) 0.079(10) Uani 1 1 d . . . . .
H74C H 0.8567 0.5928 0.4202 0.094 Uiso 1 1 calc R . . . .
C75C C 0.8493(7) 0.476(2) 0.4917(14) 0.082(11) Uani 1 1 d . . . . .
H75C H 0.8372 0.5219 0.5154 0.099 Uiso 1 1 calc R . . . .
C76C C 0.8552(5) 0.3659(19) 0.5105(11) 0.057(7) Uani 1 1 d . . . . .
H76C H 0.8469 0.3353 0.5480 0.069 Uiso 1 1 calc R . . . .
C81C C 0.8656(4) 0.1114(16) 0.5710(9) 0.033(4) Uani 1 1 d . . . . .
C82C C 0.8796(4) 0.0631(17) 0.6232(11) 0.044(5) Uani 1 1 d . . . . .
H82C H 0.8982 0.0540 0.6202 0.053 Uiso 1 1 calc R . . . .
C83C C 0.8664(7) 0.028(2) 0.6801(12) 0.068(9) Uani 1 1 d . . . . .
H83C H 0.8759 -0.0005 0.7164 0.081 Uiso 1 1 calc R . . . .
C84C C 0.8392(7) 0.036(2) 0.6817(12) 0.071(10) Uani 1 1 d . . . . .
H84C H 0.8302 0.0071 0.7188 0.086 Uiso 1 1 calc R . . . .
C85C C 0.8250(5) 0.082(2) 0.6333(11) 0.059(7) Uani 1 1 d . . . . .
H85C H 0.8064 0.0873 0.6366 0.071 Uiso 1 1 calc R . . . .
C86C C 0.8383(4) 0.1220(16) 0.5766(10) 0.039(5) Uani 1 1 d . . . . .
H86C H 0.8285 0.1563 0.5424 0.047 Uiso 1 1 calc R . . . .
C91C C 0.9158(4) 0.1795(15) 0.5252(9) 0.043(3) Uani 1 1 d D U . . .
C92C C 0.9314(6) 0.077(3) 0.5369(14) 0.045(8) Uani 0.5 1 d D U P H 1
H92C H 0.9237 0.0033 0.5271 0.054 Uiso 0.5 1 calc R . P H 1
C92G C 0.9394(5) 0.143(3) 0.4990(15) 0.042(4) Uani 0.5 1 d D U P H 2
H92G H 0.9388 0.0862 0.4657 0.050 Uiso 0.5 1 calc R . P H 2
C93C C 0.9573(6) 0.077(4) 0.5619(17) 0.050(9) Uani 0.5 1 d D U P H 1
H93C H 0.9667 0.0066 0.5674 0.060 Uiso 0.5 1 calc R . P H 1
C93G C 0.9637(7) 0.184(3) 0.5176(15) 0.041(5) Uani 0.5 1 d D U P H 2
H93G H 0.9789 0.1539 0.4964 0.049 Uiso 0.5 1 calc R . P H 2
C94C C 0.9690(8) 0.185(3) 0.579(2) 0.054(9) Uani 0.5 1 d D U P H 1
H94C H 0.9859 0.1891 0.5978 0.064 Uiso 0.5 1 calc R . P H 1
C94G C 0.9673(8) 0.266(3) 0.5653(15) 0.046(5) Uani 0.5 1 d D U P H 2
H94G H 0.9840 0.2944 0.5791 0.056 Uiso 0.5 1 calc R . P H 2
C95C C 0.9541(8) 0.286(4) 0.565(2) 0.056(11) Uani 0.5 1 d D U P H 1
H95C H 0.9621 0.3593 0.5724 0.068 Uiso 0.5 1 calc R . P H 1
C95G C 0.9435(6) 0.302(3) 0.5905(18) 0.046(5) Uani 0.5 1 d D U P H 2
H95G H 0.9441 0.3598 0.6234 0.055 Uiso 0.5 1 calc R . P H 2
C96C C 0.9282(7) 0.284(3) 0.5412(19) 0.045(8) Uani 0.5 1 d D U P H 1
H96C H 0.9189 0.3549 0.5360 0.054 Uiso 0.5 1 calc R . P H 1
C96G C 0.9188(8) 0.262(2) 0.5728(14) 0.046(5) Uani 0.5 1 d D U P H 2
H96G H 0.9036 0.2927 0.5937 0.055 Uiso 0.5 1 calc R . P H 2
O3S O 0.7329(4) 0.4146(16) 0.5216(10) 0.075(4) Uani 1 1 d . U . . .
C1S C 0.7093(7) 0.558(3) 0.4650(17) 0.092(9) Uani 1 1 d . U . . .
H1SA H 0.6997 0.5709 0.4244 0.139 Uiso 1 1 calc GR . . . .
H1SB H 0.7250 0.6082 0.4659 0.139 Uiso 1 1 calc GR . . . .
H1SC H 0.6979 0.5778 0.5016 0.139 Uiso 1 1 calc GR . . . .
C2S C 0.7170(7) 0.441(3) 0.4693(18) 0.087(8) Uani 1 1 d . U . . .
H2SA H 0.7010 0.3920 0.4717 0.105 Uiso 1 1 calc R . . . .
H2SB H 0.7265 0.4196 0.4292 0.105 Uiso 1 1 calc R . . . .
C4S C 0.7431(10) 0.306(3) 0.527(2) 0.138(16) Uani 1 1 d . U . . .
H4SA H 0.7541 0.2912 0.4883 0.165 Uiso 1 1 calc R . . . .
H4SB H 0.7283 0.2499 0.5256 0.165 Uiso 1 1 calc R . . . .
C5S C 0.7588(8) 0.281(3) 0.584(2) 0.111(11) Uani 1 1 d . U . . .
H5SA H 0.7695 0.2112 0.5763 0.167 Uiso 1 1 calc GR . . . .
H5SB H 0.7472 0.2672 0.6211 0.167 Uiso 1 1 calc GR . . . .
H5SC H 0.7704 0.3471 0.5934 0.167 Uiso 1 1 calc GR . . . .
O13S O 0.2320(3) 0.0845(16) 0.5146(10) 0.076(5) Uani 1 1 d . U . . .
C11S C 0.2099(8) -0.060(3) 0.5715(19) 0.105(11) Uani 1 1 d . U . . .
H11A H 0.1994 -0.0787 0.5330 0.158 Uiso 1 1 calc GR . . . .
H11B H 0.1994 -0.0743 0.6104 0.158 Uiso 1 1 calc GR . . . .
H11C H 0.2258 -0.1082 0.5724 0.158 Uiso 1 1 calc GR . . . .
C12S C 0.2173(6) 0.060(2) 0.5694(17) 0.081(7) Uani 1 1 d . U . . .
H12D H 0.2013 0.1094 0.5696 0.097 Uiso 1 1 calc R . . . .
H12E H 0.2277 0.0798 0.6084 0.097 Uiso 1 1 calc R . . . .
C14S C 0.2404(8) 0.196(3) 0.509(2) 0.115(12) Uani 1 1 d . U . . .
H14A H 0.2491 0.2181 0.5505 0.138 Uiso 1 1 calc R . . . .
H14B H 0.2247 0.2470 0.5047 0.138 Uiso 1 1 calc R . . . .
C15S C 0.2586(9) 0.223(3) 0.456(2) 0.135(15) Uani 1 1 d . U . . .
H15A H 0.2485 0.2364 0.4163 0.202 Uiso 1 1 calc GR . . . .
H15B H 0.2705 0.1564 0.4495 0.202 Uiso 1 1 calc GR . . . .
H15C H 0.2689 0.2921 0.4666 0.202 Uiso 1 1 calc GR . . . .

loop_
_atom_site_aniso_label
_atom_site_aniso_U_11
_atom_site_aniso_U_22
_atom_site_aniso_U_33
_atom_site_aniso_U_23
_atom_site_aniso_U_13
_atom_site_aniso_U_12
Ir1 0.0341(4) 0.0270(4) 0.0170(4) 0.0011(2) -0.0050(3) -0.0013(3)
I1 0.0640(13) 0.0848(16) 0.142(2) -0.0164(14) -0.0013(12) -0.0034(11)
Cu1 0.0338(12) 0.0264(11) 0.0332(12) 0.0004(9) -0.0059(9) -0.0061(9)
P1 0.040(3) 0.025(2) 0.026(2) -0.0015(17) 0.0009(18) -0.005(2)
N1 0.034(2) 0.020(3) 0.024(4) -0.004(3) -0.003(2) 0.001(2)
N2 0.041(3) 0.022(4) 0.019(4) -0.004(3) -0.007(2) -0.002(2)
N3 0.035(2) 0.018(4) 0.020(3) -0.006(3) -0.002(2) 0.002(2)
N4 0.029(8) 0.018(7) 0.020(7) 0.003(5) -0.001(6) 0.002(6)
C1 0.037(3) 0.028(5) 0.022(5) 0.009(4) -0.011(3) -0.002(3)
C2 0.037(3) 0.027(5) 0.020(5) 0.011(4) -0.006(3) -0.006(3)
C3 0.033(3) 0.026(5) 0.025(5) 0.008(4) -0.010(3) -0.001(3)
C4 0.032(4) 0.035(6) 0.025(5) 0.004(4) -0.013(3) 0.002(3)
C5 0.033(5) 0.042(6) 0.038(7) -0.005(6) -0.017(4) 0.004(4)
C6 0.033(4) 0.024(5) 0.029(6) 0.009(4) -0.020(4) 0.008(4)
C7 0.034(4) 0.031(6) 0.045(7) -0.002(5) -0.014(3) 0.002(3)
C8 0.033(4) 0.032(6) 0.041(6) 0.000(5) -0.009(3) -0.001(3)
C11 0.032(3) 0.018(3) 0.024(4) -0.007(3) 0.000(2) 0.004(2)
C12 0.036(3) 0.029(5) 0.039(6) 0.004(5) -0.006(3) -0.001(3)
C13 0.037(3) 0.028(5) 0.040(6) 0.003(5) -0.008(3) -0.002(3)
C14 0.037(3) 0.021(4) 0.029(5) -0.004(4) -0.007(3) 0.000(2)
C15 0.043(3) 0.034(5) 0.045(5) 0.012(4) -0.012(2) -0.005(2)
C16 0.043(3) 0.024(5) 0.027(5) 0.000(4) -0.011(2) -0.003(2)
C17 0.045(3) 0.020(5) 0.025(5) -0.003(4) -0.011(3) -0.003(3)
C18 0.045(3) 0.022(5) 0.020(4) -0.005(4) -0.009(3) -0.004(3)
C19 0.043(3) 0.023(5) 0.019(4) -0.003(4) -0.007(2) -0.004(2)
C20 0.043(3) 0.023(5) 0.019(4) -0.005(4) -0.006(3) -0.004(3)
C21 0.041(3) 0.031(6) 0.023(4) 0.001(4) -0.006(3) -0.006(3)
C22 0.041(3) 0.037(6) 0.022(5) 0.003(5) -0.006(3) -0.008(4)
C23 0.039(3) 0.043(7) 0.024(5) 0.006(5) -0.006(3) -0.008(4)
C24 0.036(3) 0.032(6) 0.025(4) 0.003(4) -0.004(3) -0.003(3)
C25 0.030(4) 0.035(5) 0.030(4) 0.006(3) 0.002(3) 0.004(3)
C26 0.021(9) 0.029(9) 0.020(8) 0.000(6) 0.004(6) 0.002(7)
C27 0.026(10) 0.038(11) 0.025(9) 0.002(7) -0.008(7) -0.007(8)
C28 0.056(14) 0.024(10) 0.029(10) 0.002(7) 0.003(9) 0.013(9)
C29 0.025(6) 0.024(6) 0.026(6) 0.001(5) -0.003(5) -0.001(5)
C30 0.035(4) 0.034(5) 0.038(4) 0.008(4) -0.005(3) -0.001(3)
C31 0.033(7) 0.037(4) 0.044(4) 0.013(3) -0.007(4) -0.001(4)
C32 0.040(9) 0.043(5) 0.044(4) 0.012(4) -0.005(4) -0.006(6)
C33 0.046(9) 0.048(6) 0.049(5) 0.015(4) -0.005(5) -0.011(6)
C34 0.066(12) 0.052(6) 0.055(6) 0.010(4) -0.001(7) -0.019(7)
C35 0.059(11) 0.046(5) 0.054(6) 0.013(4) -0.005(6) -0.012(6)
C36 0.036(8) 0.036(4) 0.047(5) 0.013(4) -0.011(5) 0.000(5)
C41 0.046(3) 0.037(6) 0.061(5) 0.017(4) -0.018(3) -0.005(3)
C42 0.053(5) 0.085(16) 0.067(6) 0.008(6) -0.018(4) 0.011(7)
C43 0.061(5) 0.17(3) 0.079(7) -0.001(9) -0.026(5) 0.033(9)
C44 0.062(6) 0.084(17) 0.077(7) 0.009(8) -0.025(5) 0.007(8)
C45 0.064(6) 0.099(19) 0.074(6) 0.008(7) -0.028(5) 0.014(8)
C46 0.064(6) 0.105(19) 0.063(5) 0.006(5) -0.025(4) 0.017(9)
C51 0.033(10) 0.027(9) 0.023(9) -0.002(7) -0.003(7) -0.002(8)
C52 0.031(6) 0.023(6) 0.030(6) -0.002(5) 0.004(5) 0.002(5)
C53 0.064(17) 0.039(12) 0.042(13) 0.003(9) 0.000(11) -0.006(11)
C54 0.018(10) 0.037(11) 0.046(11) 0.014(9) 0.007(8) -0.005(8)
C55 0.019(10) 0.054(13) 0.045(12) 0.016(9) 0.000(8) 0.019(9)
C56 0.058(13) 0.025(9) 0.020(9) 0.008(7) -0.013(8) 0.007(9)
C61 0.027(4) 0.036(6) 0.030(4) 0.013(3) 0.003(3) -0.002(4)
C62 0.034(6) 0.048(8) 0.034(4) 0.006(5) -0.001(4) 0.005(5)
C63 0.041(6) 0.061(9) 0.044(5) 0.003(6) -0.009(5) 0.009(6)
C64 0.039(6) 0.054(9) 0.050(6) 0.010(5) -0.002(5) 0.005(5)
C65 0.035(5) 0.049(8) 0.048(6) 0.012(5) 0.000(4) 0.003(5)
C66 0.034(5) 0.050(7) 0.044(5) 0.007(5) 0.003(4) 0.008(5)
C71 0.052(5) 0.021(6) 0.030(4) -0.009(4) -0.006(3) 0.001(4)
C72 0.052(5) 0.033(8) 0.037(5) -0.008(5) -0.007(3) -0.002(4)
C73 0.062(5) 0.058(11) 0.045(6) 0.004(6) -0.016(4) -0.007(5)
C74 0.065(6) 0.045(10) 0.042(5) -0.004(5) -0.012(4) -0.003(6)
C75 0.065(6) 0.041(9) 0.037(5) -0.002(5) -0.011(4) -0.002(6)
C76 0.058(5) 0.031(7) 0.032(4) -0.004(5) -0.006(4) -0.003(5)
C81 0.046(12) 0.037(11) 0.027(10) 0.004(8) 0.016(8) 0.002(9)
C82 0.049(7) 0.037(7) 0.045(7) -0.003(6) 0.003(6) 0.000(6)
C83 0.08(2) 0.032(12) 0.060(17) -0.014(10) 0.016(13) -0.020(11)
C84 0.080(19) 0.025(11) 0.058(16) 0.005(10) 0.027(13) 0.018(12)
C85 0.047(14) 0.029(11) 0.047(13) 0.001(9) 0.009(10) 0.019(10)
C86 0.050(13) 0.033(11) 0.036(11) -0.009(8) 0.009(9) 0.015(9)
C91 0.044(13) 0.037(11) 0.034(11) -0.007(8) 0.019(9) -0.004(9)
C92 0.040(12) 0.028(10) 0.043(11) -0.005(8) 0.008(9) -0.007(9)
C93 0.043(13) 0.039(12) 0.039(11) -0.009(8) 0.009(9) 0.000(9)
C94 0.055(16) 0.080(18) 0.056(15) -0.007(13) 0.039(12) -0.011(13)
C95 0.10(2) 0.09(2) 0.035(13) -0.004(12) -0.026(13) -0.030(17)
C96 0.034(13) 0.088(18) 0.034(12) -0.007(11) 0.001(9) 0.018(12)
Ir1A 0.0215(4) 0.0329(4) 0.0224(4) -0.0024(3) -0.0023(2) 0.0029(3)
I1A 0.0410(11) 0.172(3) 0.1203(19) -0.0708(17) 0.0051(11) 0.0219(13)
Cu1A 0.0362(16) 0.068(2) 0.0505(16) -0.0222(13) 0.0015(12) 0.0086(14)
P1A 0.030(2) 0.030(2) 0.031(2) -0.0015(17) -0.0013(17) 0.0018(17)
N1A 0.017(4) 0.044(6) 0.029(7) -0.003(5) -0.004(4) 0.004(4)
N2A 0.016(5) 0.030(6) 0.026(5) 0.005(4) -0.004(4) 0.008(5)
N3A 0.038(10) 0.030(9) 0.026(9) -0.018(6) -0.002(7) -0.007(7)
N4A 0.022(8) 0.030(8) 0.028(8) -0.009(6) 0.007(6) -0.002(6)
C1A 0.032(11) 0.040(11) 0.021(9) -0.011(7) -0.006(7) 0.009(8)
C2A 0.073(9) 0.031(7) 0.036(8) 0.002(6) -0.005(7) -0.010(7)
C3A 0.079(8) 0.024(7) 0.033(7) 0.008(5) -0.013(5) -0.006(5)
C4A 0.081(8) 0.046(9) 0.049(9) -0.011(7) -0.012(6) -0.005(6)
C5A 0.087(9) 0.044(9) 0.049(9) -0.009(8) -0.019(7) -0.001(7)
C6A 0.087(9) 0.075(14) 0.097(14) -0.041(13) -0.017(7) -0.005(8)
C7A 0.087(8) 0.092(17) 0.126(18) -0.065(16) -0.008(7) -0.016(7)
C8A 0.080(8) 0.065(12) 0.092(14) -0.035(12) -0.008(6) -0.013(6)
C11A 0.017(5) 0.042(6) 0.032(6) -0.003(5) -0.003(4) 0.005(4)
C12A 0.017(5) 0.042(7) 0.037(7) -0.002(5) -0.005(4) 0.005(4)
C13A 0.019(5) 0.046(7) 0.043(8) 0.002(6) -0.008(4) 0.002(4)
C14A 0.019(5) 0.041(6) 0.028(6) -0.006(5) -0.005(4) 0.003(4)
C15A 0.032(10) 0.018(9) 0.037(10) -0.014(7) -0.012(8) 0.008(7)
C16A 0.032(7) 0.026(6) 0.032(6) -0.003(5) -0.002(5) -0.003(5)
C17A 0.023(10) 0.055(13) 0.029(10) 0.011(9) 0.000(7) 0.000(9)
C18A 0.033(12) 0.053(13) 0.039(11) 0.015(9) -0.002(9) 0.000(10)
C19A 0.037(5) 0.049(8) 0.018(6) -0.002(6) -0.002(4) 0.002(5)
C20A 0.043(5) 0.060(5) 0.039(5) 0.010(4) -0.012(4) -0.005(4)
C21A 0.041(7) 0.044(6) 0.020(6) -0.007(5) -0.007(5) 0.000(5)
C22A 0.038(12) 0.041(12) 0.039(11) 0.003(9) -0.005(8) -0.001(9)
C23A 0.016(10) 0.035(11) 0.060(14) 0.020(9) -0.012(9) -0.009(8)
C24A 0.029(6) 0.032(6) 0.029(6) 0.003(5) -0.013(5) 0.009(5)
C25A 0.028(9) 0.073(12) 0.045(8) 0.024(8) -0.006(7) -0.002(8)
C26A 0.032(11) 0.029(10) 0.029(10) 0.007(7) -0.006(7) 0.020(8)
C27A 0.064(17) 0.060(15) 0.024(11) 0.012(9) -0.002(10) -0.006(12)
C28A 0.009(9) 0.043(11) 0.052(12) -0.001(9) -0.001(8) -0.008(8)
C29A 0.020(9) 0.050(11) 0.015(8) 0.003(7) 0.004(6) -0.014(8)
C30A 0.021(6) 0.062(7) 0.044(10) 0.017(6) -0.011(5) -0.006(5)
C31A 0.022(5) 0.070(7) 0.047(9) 0.023(5) -0.014(5) -0.010(5)
C32A 0.024(6) 0.075(7) 0.052(9) 0.022(6) -0.010(6) -0.009(5)
C33A 0.031(6) 0.081(7) 0.069(11) 0.022(7) -0.003(7) -0.015(5)
C34A 0.040(7) 0.081(7) 0.081(13) 0.020(7) 0.001(7) -0.015(6)
C35A 0.043(8) 0.076(7) 0.092(15) 0.018(6) 0.007(9) -0.018(5)
C36A 0.034(6) 0.070(7) 0.064(11) 0.020(5) -0.006(6) -0.012(5)
C41A 0.021(10) 0.028(10) 0.047(12) -0.016(8) -0.016(8) 0.005(8)
C42A 0.056(15) 0.031(11) 0.052(13) 0.000(9) 0.003(10) 0.006(10)
C43A 0.037(13) 0.039(13) 0.091(19) 0.001(12) 0.007(12) 0.012(10)
C44A 0.030(13) 0.045(14) 0.11(2) 0.010(14) -0.022(13) 0.002(10)
C45A 0.034(12) 0.040(12) 0.073(16) -0.004(10) -0.024(10) 0.016(10)
C46A 0.025(10) 0.035(11) 0.042(11) 0.003(8) -0.012(8) -0.007(8)
C51A 0.044(5) 0.074(6) 0.062(8) 0.029(5) -0.019(4) -0.009(4)
C52A 0.042(6) 0.074(6) 0.095(14) 0.026(5) -0.024(7) -0.009(4)
C53A 0.046(7) 0.080(6) 0.16(2) 0.036(6) -0.009(10) -0.008(5)
C54A 0.048(7) 0.083(7) 0.124(18) 0.050(8) -0.014(8) 0.000(5)
C55A 0.063(7) 0.084(7) 0.15(2) 0.048(9) 0.018(11) -0.003(5)
C56A 0.054(5) 0.080(6) 0.101(16) 0.039(7) 0.001(7) -0.002(5)
C61A 0.027(12) 0.080(14) 0.050(8) 0.032(7) -0.002(6) -0.001(12)
C61E 0.069(11) 0.071(10) 0.071(9) 0.001(4) 0.000(4) -0.001(5)
C62A 0.033(14) 0.095(17) 0.050(8) 0.031(7) -0.002(6) 0.006(13)
C62E 0.072(11) 0.072(10) 0.071(9) 0.000(4) -0.002(5) 0.001(5)
C63A 0.036(16) 0.11(2) 0.052(8) 0.035(8) 0.000(7) 0.013(15)
C63E 0.071(11) 0.072(10) 0.071(9) 0.000(4) -0.001(4) 0.001(5)
C64A 0.06(2) 0.13(2) 0.053(9) 0.036(10) 0.001(8) 0.04(2)
C64E 0.039(19) 0.061(10) 0.067(9) 0.008(6) 0.011(9) -0.018(12)
C65A 0.043(15) 0.096(17) 0.053(9) 0.038(10) 0.004(8) 0.013(14)
C65E 0.074(11) 0.073(10) 0.072(10) 0.000(4) -0.001(5) 0.002(5)
C66A 0.032(13) 0.079(14) 0.051(8) 0.034(8) 0.002(7) 0.000(12)
C66E 0.073(11) 0.072(10) 0.072(9) 0.000(4) -0.001(5) 0.001(5)
C71A 0.053(7) 0.031(3) 0.037(6) -0.003(3) 0.009(5) -0.002(4)
C72A 0.069(9) 0.032(4) 0.042(6) -0.002(4) 0.001(6) -0.001(5)
C73A 0.102(13) 0.036(5) 0.056(8) 0.005(5) -0.010(9) -0.014(6)
C74A 0.100(13) 0.042(5) 0.052(9) 0.002(5) -0.005(9) -0.017(6)
C75A 0.085(11) 0.041(5) 0.048(8) 0.001(4) 0.003(8) -0.017(6)
C76A 0.079(10) 0.042(5) 0.051(7) 0.004(5) -0.007(8) -0.018(6)
C81A 0.031(11) 0.024(9) 0.039(10) -0.003(7) 0.001(8) 0.008(8)
C82A 0.067(16) 0.034(12) 0.053(14) 0.005(10) 0.020(11) 0.010(11)
C83A 0.12(3) 0.049(15) 0.035(14) 0.001(10) 0.019(15) 0.004(15)
C84A 0.065(7) 0.064(7) 0.064(7) 0.000(3) -0.001(3) 0.001(3)
C85A 0.063(17) 0.059(15) 0.054(14) -0.010(11) -0.030(12) 0.023(13)
C86A 0.053(13) 0.029(10) 0.037(11) -0.010(8) -0.015(9) 0.007(9)
C91A 0.033(3) 0.041(5) 0.045(5) -0.006(4) 0.002(2) 0.003(2)
C92A 0.034(3) 0.041(6) 0.043(6) -0.004(5) 0.002(3) 0.002(3)
C92E 0.038(6) 0.041(5) 0.08(3) -0.007(6) 0.016(12) 0.002(4)
C93A 0.034(4) 0.040(7) 0.042(6) -0.003(5) 0.002(3) 0.002(3)
C93E 0.039(7) 0.044(7) 0.09(3) -0.005(10) 0.017(13) 0.003(5)
C94A 0.038(4) 0.043(7) 0.043(6) -0.005(5) 0.002(3) 0.003(3)
C94E 0.044(7) 0.044(7) 0.10(4) -0.005(12) 0.023(15) 0.004(6)
C95A 0.038(4) 0.045(6) 0.047(6) -0.008(5) 0.001(3) 0.003(3)
C95E 0.048(9) 0.044(7) 0.12(5) -0.008(10) 0.035(19) 0.003(5)
C96A 0.038(4) 0.042(6) 0.045(6) -0.007(5) 0.002(3) 0.003(3)
C96E 0.037(6) 0.041(5) 0.05(2) -0.005(6) 0.006(10) 0.004(3)
Ir1B 0.0364(4) 0.0291(4) 0.0174(4) 0.0008(3) 0.0046(3) 0.0006(3)
I1B 0.0799(17) 0.105(2) 0.166(3) -0.0247(17) 0.0095(16) 0.0019(14)
Cu1B 0.0392(14) 0.0306(13) 0.0359(13) -0.0002(9) 0.0064(10) 0.0054(10)
P1B 0.040(3) 0.030(3) 0.024(2) 0.0015(18) 0.002(2) -0.002(2)
N1B 0.047(10) 0.003(6) 0.028(8) 0.004(5) 0.007(6) 0.002(6)
N2B 0.040(9) 0.031(8) 0.012(7) -0.008(6) 0.002(6) -0.006(7)
N3B 0.037(9) 0.028(8) 0.026(8) -0.005(6) 0.000(6) -0.014(7)
N4B 0.035(9) 0.028(8) 0.022(7) 0.006(6) -0.002(6) 0.003(7)
C1B 0.041(9) 0.031(4) 0.017(5) 0.004(4) 0.004(5) -0.003(5)
C2B 0.044(6) 0.035(5) 0.021(5) 0.001(5) 0.002(5) -0.002(4)
C3B 0.042(5) 0.038(6) 0.027(6) -0.003(5) 0.004(4) -0.005(4)
C4B 0.043(5) 0.038(6) 0.024(6) 0.000(5) 0.005(4) -0.008(4)
C5B 0.043(5) 0.039(6) 0.026(6) 0.000(5) 0.007(4) -0.009(4)
C6B 0.043(5) 0.037(6) 0.031(7) -0.005(5) 0.006(4) -0.010(4)
C7B 0.042(5) 0.043(7) 0.039(7) -0.011(6) 0.004(4) -0.006(4)
C8B 0.042(5) 0.036(6) 0.031(7) -0.004(5) 0.004(4) -0.006(4)
C11B 0.023(9) 0.028(9) 0.035(10) -0.015(7) 0.002(7) -0.008(7)
C12B 0.041(12) 0.050(13) 0.035(11) -0.007(9) 0.003(9) 0.009(10)
C13B 0.030(11) 0.044(12) 0.039(11) -0.001(9) 0.005(8) -0.001(9)
C14B 0.035(11) 0.025(9) 0.034(11) -0.021(7) 0.005(8) -0.006(8)
C15B 0.049(4) 0.032(8) 0.046(6) 0.009(5) -0.002(3) 0.008(4)
C16B 0.044(12) 0.020(9) 0.028(9) -0.001(7) 0.011(8) -0.009(8)
C17B 0.060(14) 0.022(9) 0.021(9) 0.001(7) 0.018(8) -0.004(9)
C18B 0.057(14) 0.025(10) 0.017(9) -0.001(7) 0.010(8) 0.003(9)
C19B 0.044(6) 0.031(8) 0.021(7) -0.006(6) 0.004(4) 0.003(5)
C20B 0.043(6) 0.021(6) 0.014(5) -0.013(4) 0.001(4) 0.000(4)
C21B 0.045(7) 0.026(7) 0.021(6) -0.007(5) 0.004(5) 0.004(5)
C22B 0.073(16) 0.027(10) 0.025(10) 0.001(7) 0.010(9) 0.020(10)
C23B 0.041(12) 0.057(13) 0.022(9) 0.014(8) 0.002(8) 0.025(10)
C24B 0.045(12) 0.028(9) 0.023(9) 0.004(7) 0.005(8) -0.009(8)
C25B 0.027(6) 0.035(8) 0.034(6) 0.009(5) -0.006(5) -0.001(5)
C26B 0.028(10) 0.027(9) 0.028(9) -0.004(7) 0.002(7) 0.002(7)
C27B 0.032(11) 0.035(10) 0.030(10) 0.016(8) 0.006(8) 0.004(8)
C28B 0.034(12) 0.044(12) 0.029(10) 0.009(8) 0.006(8) -0.012(9)
C29B 0.033(11) 0.028(10) 0.027(9) 0.000(7) -0.007(7) 0.001(8)
C30B 0.038(11) 0.032(10) 0.019(9) -0.002(7) -0.005(7) 0.007(8)
C31B 0.034(12) 0.050(13) 0.034(11) -0.003(9) 0.009(8) -0.005(9)
C32B 0.046(13) 0.058(14) 0.029(11) 0.015(9) 0.011(9) 0.012(10)
C33B 0.061(18) 0.10(2) 0.073(18) 0.052(16) 0.026(14) 0.023(16)
C34B 0.060(18) 0.055(16) 0.09(2) 0.029(15) 0.025(15) 0.041(14)
C35B 0.065(19) 0.034(13) 0.10(2) 0.015(12) 0.038(17) 0.015(11)
C36B 0.044(13) 0.028(11) 0.061(13) -0.005(9) 0.018(10) -0.001(9)
C41B 0.050(5) 0.04(2) 0.047(5) 0.005(4) 0.000(3) 0.004(8)
C41F 0.052(6) 0.039(14) 0.056(6) 0.013(7) 0.001(4) 0.007(8)
C42B 0.049(5) 0.045(9) 0.048(5) 0.002(4) 0.001(3) 0.004(4)
C42F 0.062(5) 0.067(8) 0.066(6) 0.000(5) 0.005(4) -0.007(5)
C43B 0.050(5) 0.050(9) 0.048(6) 0.000(4) 0.002(3) 0.002(4)
C43F 0.063(5) 0.073(8) 0.069(6) 0.000(5) 0.006(3) -0.009(5)
C44B 0.050(6) 0.047(9) 0.048(6) -0.001(4) 0.002(3) 0.000(4)
C44F 0.063(5) 0.067(8) 0.067(6) 0.004(5) 0.004(4) -0.003(4)
C45B 0.051(5) 0.049(9) 0.048(5) 0.002(4) 0.001(3) -0.001(5)
C45F 0.062(5) 0.073(8) 0.067(6) 0.000(5) 0.008(4) -0.005(5)
C46B 0.049(5) 0.017(19) 0.047(5) 0.005(4) 0.000(3) 0.007(6)
C46F 0.061(5) 0.065(8) 0.062(5) 0.002(5) 0.007(3) -0.002(5)
C51B 0.043(7) 0.027(6) 0.020(6) -0.006(5) 0.003(5) 0.001(5)
C52B 0.037(11) 0.030(10) 0.030(10) 0.000(7) -0.004(8) -0.008(8)
C53B 0.059(16) 0.028(11) 0.055(15) -0.003(9) -0.012(11) 0.003(10)
C54B 0.032(11) 0.029(10) 0.040(11) 0.019(8) -0.008(8) -0.003(8)
C55B 0.025(10) 0.039(11) 0.033(10) 0.007(8) -0.003(7) -0.011(8)
C56B 0.034(11) 0.034(10) 0.024(9) 0.006(7) 0.005(7) -0.003(8)
C61B 0.026(5) 0.037(7) 0.035(5) 0.015(4) -0.005(4) 0.004(4)
C62B 0.033(6) 0.055(8) 0.041(6) 0.004(5) 0.000(4) -0.005(5)
C63B 0.034(6) 0.055(9) 0.045(6) 0.010(5) 0.003(5) 0.000(5)
C64B 0.033(6) 0.050(8) 0.047(6) 0.016(5) -0.002(5) 0.003(5)
C65B 0.033(6) 0.053(8) 0.049(6) 0.014(5) 0.000(4) -0.003(5)
C66B 0.035(6) 0.060(9) 0.048(6) 0.004(6) 0.000(5) -0.011(6)
C71B 0.060(14) 0.023(10) 0.028(10) 0.004(7) -0.014(9) -0.014(9)
C72B 0.080(16) 0.030(10) 0.024(10) -0.005(8) -0.015(9) -0.016(10)
C73B 0.10(2) 0.034(12) 0.038(13) -0.003(10) -0.019(12) -0.019(13)
C74B 0.051(16) 0.042(13) 0.09(2) 0.005(13) -0.045(15) -0.003(11)
C75B 0.08(2) 0.023(11) 0.074(19) -0.019(10) -0.022(14) -0.002(10)
C76B 0.063(15) 0.031(11) 0.049(13) -0.010(9) -0.012(10) -0.005(10)
C81B 0.030(11) 0.025(10) 0.049(12) -0.003(8) -0.011(8) -0.003(8)
C82B 0.032(12) 0.070(15) 0.030(11) -0.008(9) 0.005(8) -0.011(10)
C83B 0.076(10) 0.081(10) 0.075(10) -0.003(6) 0.006(6) 0.000(7)
C84B 0.059(16) 0.069(16) 0.043(13) -0.019(11) -0.025(11) 0.011(13)
C85B 0.056(14) 0.041(12) 0.029(10) -0.013(8) -0.004(9) -0.006(10)
C86B 0.032(12) 0.057(13) 0.031(10) -0.005(9) -0.008(8) 0.016(10)
C91B 0.035(7) 0.025(6) 0.035(6) -0.005(5) 0.003(5) -0.003(5)
C92B 0.066(15) 0.014(9) 0.034(11) 0.001(7) 0.002(9) -0.003(9)
C93B 0.08(2) 0.034(12) 0.035(12) -0.005(9) 0.005(12) -0.016(12)
C94B 0.077(18) 0.047(14) 0.034(12) -0.020(10) 0.022(11) -0.005(12)
C95B 0.054(15) 0.079(18) 0.035(12) -0.017(12) 0.019(10) -0.010(13)
C96B 0.030(11) 0.027(10) 0.041(11) -0.011(8) 0.002(8) -0.003(8)
Ir1C 0.0171(4) 0.0323(4) 0.0228(4) -0.0025(3) 0.0028(2) -0.0008(3)
I1C 0.0464(12) 0.163(2) 0.1200(19) -0.0600(17) -0.0065(11) -0.0150(13)
Cu1C 0.0362(14) 0.0622(18) 0.0501(16) -0.0178(13) -0.0034(11) -0.0027(12)
P1C 0.028(2) 0.027(2) 0.032(2) -0.0033(18) 0.0055(17) -0.0013(18)
N1C 0.021(4) 0.043(5) 0.038(6) 0.004(5) 0.005(3) 0.003(3)
N2C 0.020(3) 0.034(5) 0.023(5) -0.004(4) 0.000(3) -0.003(3)
N3C 0.024(4) 0.025(4) 0.021(4) -0.012(3) 0.003(3) -0.002(3)
N4C 0.027(9) 0.032(9) 0.037(9) -0.007(7) 0.007(7) -0.006(7)
C1C 0.036(3) 0.040(6) 0.026(7) 0.005(5) -0.003(3) 0.000(3)
C2C 0.040(3) 0.044(6) 0.033(7) 0.001(5) 0.000(3) -0.002(3)
C3C 0.049(4) 0.038(6) 0.031(7) 0.006(5) 0.008(4) -0.005(3)
C4C 0.052(5) 0.064(9) 0.050(9) -0.017(8) 0.009(5) -0.007(5)
C5C 0.060(6) 0.082(11) 0.078(13) -0.039(11) 0.013(7) -0.006(6)
C6C 0.059(6) 0.094(14) 0.106(16) -0.051(14) 0.014(7) -0.005(7)
C7C 0.058(6) 0.109(16) 0.130(19) -0.071(16) 0.010(6) 0.001(6)
C8C 0.050(5) 0.082(12) 0.094(14) -0.040(12) 0.007(4) 0.000(4)
C11C 0.021(4) 0.037(5) 0.027(5) -0.004(4) 0.003(3) 0.002(3)
C12C 0.022(4) 0.042(6) 0.031(6) -0.001(5) 0.004(3) 0.002(3)
C13C 0.022(4) 0.045(6) 0.036(7) 0.003(5) 0.005(3) 0.003(3)
C14C 0.021(4) 0.038(5) 0.031(6) -0.002(5) 0.003(3) 0.000(3)
C15C 0.020(3) 0.031(5) 0.024(5) -0.008(4) 0.001(3) -0.002(3)
C16C 0.021(3) 0.037(6) 0.029(6) 0.000(5) 0.002(3) -0.001(3)
C17C 0.022(4) 0.043(6) 0.035(6) 0.006(5) 0.004(3) 0.001(3)
C18C 0.023(4) 0.060(8) 0.051(7) 0.022(7) 0.009(4) 0.006(4)
C19C 0.021(3) 0.040(6) 0.030(5) 0.002(5) 0.003(3) 0.000(3)
C20G 0.036(7) 0.036(7) 0.030(8) -0.002(5) 0.001(5) 0.005(5)
C20C 0.024(4) 0.040(6) 0.038(7) 0.004(6) 0.007(4) 0.001(3)
C21C 0.024(4) 0.033(5) 0.031(5) -0.003(4) 0.006(3) 0.001(3)
C22C 0.028(4) 0.043(7) 0.045(7) 0.009(6) 0.013(4) 0.006(4)
C23C 0.028(5) 0.044(7) 0.046(7) 0.010(6) 0.014(5) 0.007(4)
C24C 0.026(5) 0.036(5) 0.036(6) 0.001(5) 0.010(4) 0.003(4)
C25C 0.044(6) 0.048(5) 0.046(5) 0.005(4) 0.003(4) 0.004(4)
C26C 0.020(10) 0.044(12) 0.038(11) -0.002(8) 0.006(8) -0.018(8)
C27C 0.029(12) 0.067(15) 0.024(10) 0.014(9) 0.003(8) 0.001(10)
C28C 0.021(10) 0.047(12) 0.046(12) 0.014(9) -0.001(8) 0.001(9)
C29C 0.035(11) 0.035(10) 0.016(8) 0.007(7) -0.003(7) 0.007(8)
C30C 0.024(5) 0.053(5) 0.047(6) 0.014(5) 0.010(4) 0.009(4)
C31C 0.024(5) 0.060(5) 0.050(7) 0.020(4) 0.014(5) 0.013(4)
C32C 0.027(6) 0.062(7) 0.051(9) 0.022(6) 0.011(5) 0.011(5)
C33C 0.053(8) 0.074(9) 0.062(8) 0.006(6) -0.001(6) 0.001(6)
C34C 0.039(7) 0.083(11) 0.074(13) 0.018(10) 0.008(7) 0.018(7)
C35C 0.047(8) 0.068(6) 0.104(16) 0.014(6) -0.009(9) 0.025(6)
C36C 0.035(6) 0.059(5) 0.072(11) 0.016(5) 0.005(6) 0.015(4)
C41C 0.025(6) 0.025(6) 0.030(6) -0.006(5) 0.003(5) -0.003(5)
C42C 0.047(13) 0.036(12) 0.051(13) -0.001(9) -0.006(10) -0.010(10)
C43C 0.031(12) 0.024(11) 0.098(19) 0.001(11) -0.004(11) 0.006(9)
C44C 0.040(14) 0.035(12) 0.091(19) 0.007(11) 0.013(12) -0.008(10)
C45C 0.037(13) 0.037(12) 0.062(14) 0.014(10) 0.017(10) 0.009(9)
C46C 0.042(13) 0.040(12) 0.040(11) -0.004(8) 0.007(9) -0.013(9)
C51C 0.039(6) 0.039(6) 0.052(19) 0.002(5) -0.004(9) 0.005(4)
C51G 0.029(5) 0.042(6) 0.022(18) 0.004(6) 0.009(7) 0.005(4)
C52C 0.034(6) 0.039(6) 0.038(14) 0.003(5) 0.007(7) 0.005(4)
C52G 0.035(7) 0.043(6) 0.05(2) 0.001(7) -0.001(10) 0.006(4)
C53C 0.039(7) 0.042(6) 0.072(19) 0.006(5) -0.004(9) 0.006(5)
C53G 0.038(8) 0.044(6) 0.07(3) -0.002(7) -0.007(12) 0.009(5)
C54C 0.038(6) 0.044(6) 0.049(8) 0.011(5) 0.002(5) 0.003(4)
C54G 0.040(8) 0.046(7) 0.08(4) -0.006(7) -0.013(14) 0.010(5)
C55C 0.040(7) 0.044(6) 0.054(16) 0.011(5) -0.004(8) 0.003(5)
C55G 0.035(6) 0.046(7) 0.044(9) -0.001(6) 0.001(5) 0.008(5)
C56C 0.044(7) 0.041(6) 0.07(2) 0.007(5) -0.014(10) 0.003(4)
C56G 0.029(5) 0.044(6) 0.024(17) 0.002(6) 0.009(7) 0.005(4)
C61C 0.029(13) 0.047(7) 0.042(6) 0.009(5) -0.005(7) 0.011(8)
C61G 0.05(2) 0.054(18) 0.050(6) 0.008(5) 0.003(5) -0.002(19)
C62C 0.052(8) 0.055(6) 0.050(6) 0.001(4) 0.007(5) -0.004(5)
C62G 0.050(8) 0.054(8) 0.049(5) 0.007(4) 0.003(4) 0.000(6)
C63C 0.10(3) 0.072(11) 0.060(8) -0.010(9) 0.031(14) -0.033(17)
C63G 0.056(19) 0.063(18) 0.051(6) 0.009(5) 0.003(5) -0.008(18)
C64C 0.07(2) 0.064(9) 0.056(7) -0.002(7) 0.014(10) -0.017(13)
C64G 0.054(17) 0.060(17) 0.051(7) 0.009(5) 0.002(5) -0.005(17)
C65C 0.057(8) 0.057(7) 0.055(7) 0.001(4) 0.008(5) -0.005(5)
C65G 0.054(8) 0.057(8) 0.052(7) 0.009(5) 0.001(5) -0.003(6)
C66C 0.053(8) 0.052(6) 0.051(6) 0.003(4) 0.005(5) -0.002(5)
C66G 0.033(11) 0.035(10) 0.050(6) 0.009(5) 0.001(5) 0.017(10)
C71C 0.050(13) 0.020(9) 0.033(10) -0.005(7) -0.002(8) 0.014(8)
C72C 0.075(17) 0.036(12) 0.040(12) -0.005(9) 0.004(11) -0.001(11)
C73C 0.14(3) 0.032(13) 0.038(14) 0.012(11) 0.000(15) -0.001(16)
C74C 0.12(3) 0.031(14) 0.08(2) 0.014(13) -0.03(2) 0.021(15)
C75C 0.14(3) 0.046(15) 0.063(18) -0.010(13) -0.027(18) 0.053(17)
C76C 0.082(19) 0.038(13) 0.053(14) 0.001(10) -0.005(12) 0.027(12)
C81C 0.037(11) 0.031(10) 0.031(10) -0.002(7) -0.001(8) 0.000(8)
C82C 0.037(12) 0.029(11) 0.065(14) 0.001(10) -0.016(10) -0.007(9)
C83C 0.11(3) 0.057(16) 0.034(14) 0.014(11) -0.018(14) -0.024(16)
C84C 0.12(3) 0.066(16) 0.030(13) -0.016(11) 0.029(15) -0.063(17)
C85C 0.075(18) 0.067(16) 0.036(13) -0.018(11) 0.021(12) -0.040(14)
C86C 0.043(12) 0.033(11) 0.042(11) -0.011(8) 0.019(9) -0.006(9)
C91C 0.035(3) 0.044(5) 0.049(6) -0.006(4) 0.000(3) -0.002(2)
C92C 0.034(5) 0.044(5) 0.06(2) -0.005(6) -0.002(8) -0.002(3)
C92G 0.036(4) 0.043(7) 0.046(6) -0.003(5) 0.000(3) -0.001(3)
C93C 0.036(6) 0.047(7) 0.07(2) -0.004(9) -0.005(9) -0.003(5)
C93G 0.037(4) 0.042(7) 0.044(6) -0.001(5) -0.001(3) -0.002(3)
C94C 0.040(6) 0.048(7) 0.07(2) -0.003(11) -0.009(11) -0.004(5)
C94G 0.042(4) 0.048(7) 0.049(7) -0.005(5) -0.001(3) -0.003(3)
C95C 0.041(7) 0.047(7) 0.08(3) -0.005(9) -0.013(12) -0.004(4)
C95G 0.042(4) 0.046(7) 0.049(7) -0.005(5) 0.000(3) -0.004(3)
C96C 0.037(6) 0.044(5) 0.05(2) -0.005(6) -0.003(9) -0.004(3)
C96G 0.042(4) 0.046(7) 0.050(7) -0.007(5) 0.000(3) -0.003(3)
O3S 0.056(10) 0.050(8) 0.119(12) -0.007(7) 0.010(8) -0.005(7)
C1S 0.10(2) 0.056(9) 0.126(18) -0.017(9) -0.009(15) 0.012(11)
C2S 0.081(16) 0.054(9) 0.127(14) -0.017(8) -0.004(12) 0.008(9)
C4S 0.17(3) 0.065(9) 0.178(19) -0.031(11) -0.06(2) 0.037(14)
C5S 0.11(2) 0.066(13) 0.162(19) -0.005(11) -0.028(17) 0.003(14)
O13S 0.047(10) 0.051(8) 0.131(13) -0.012(8) -0.012(8) 0.010(7)
C11S 0.11(2) 0.064(9) 0.139(19) -0.023(9) 0.010(17) -0.017(11)
C12S 0.052(14) 0.059(9) 0.130(14) -0.018(8) -0.011(10) -0.002(9)
C14S 0.11(2) 0.058(8) 0.175(19) -0.022(9) 0.033(18) -0.009(9)
C15S 0.14(3) 0.070(13) 0.20(2) -0.018(13) 0.06(2) -0.011(15)

loop_
_atom_type_symbol
_atom_type_description
_atom_type_scat_dispersion_real
_atom_type_scat_dispersion_imag
_atom_type_scat_source
C C 0.0033 0.0016 'International Tables Vol C Tables 4.2.6.8 and 6.1.1.4'
H H 0.0000 0.0000 'International Tables Vol C Tables 4.2.6.8 and 6.1.1.4'
Cu Cu 0.3201 1.2651 'International Tables Vol C Tables 4.2.6.8 and 6.1.1.4'
I I -0.4742 1.8119 'International Tables Vol C Tables 4.2.6.8 and 6.1.1.4'
Ir Ir -1.4442 7.9887 'International Tables Vol C Tables 4.2.6.8 and 6.1.1.4'
N N 0.0061 0.0033 'International Tables Vol C Tables 4.2.6.8 and 6.1.1.4'
O O 0.0106 0.0060 'International Tables Vol C Tables 4.2.6.8 and 6.1.1.4'
P P 0.1023 0.0942 'International Tables Vol C Tables 4.2.6.8 and 6.1.1.4'

loop_
_geom_angle_atom_site_label_1
_geom_angle_atom_site_label_2
_geom_angle_atom_site_label_3
_geom_angle
N1 Ir1 P1 88.0(4)
N1 Ir1 N2 90.9(6)
N1 Ir1 N4 89.1(6)
N2 Ir1 P1 89.6(4)
N3 Ir1 P1 95.4(4)
N3 Ir1 N1 176.5(5)
N3 Ir1 N2 89.3(6)
N3 Ir1 N4 90.5(6)
N4 Ir1 P1 93.5(4)
N4 Ir1 N2 176.9(6)
C1 Ir1 P1 178.5(5)
C1 Ir1 N1 92.5(7)
C1 Ir1 N2 88.9(6)
C1 Ir1 N3 84.0(6)
C1 Ir1 N4 87.9(6)
C1 Cu1 I1 170.4(5)
C2 Cu1 I1 151.8(5)
C2 Cu1 C1 36.1(7)
C71 P1 Ir1 107.6(6)
C71 P1 C81 107.3(9)
C71 P1 C91 104.0(9)
C81 P1 Ir1 117.4(6)
C91 P1 Ir1 120.9(7)
C91 P1 C81 98.2(9)
C11 N1 Ir1 126.7(12)
C11 N1 C14 110.2(15)
C14 N1 Ir1 123.1(12)
C16 N2 Ir1 124.2(12)
C19 N2 Ir1 126.4(12)
C19 N2 C16 109.2(14)
C21 N3 Ir1 127.9(12)
C21 N3 C24 106.0(14)
C24 N3 Ir1 126.0(11)
C26 N4 Ir1 126.1(11)
C26 N4 C29 109.3(13)
C29 N4 Ir1 124.5(11)
Cu1 C1 Ir1 121.2(9)
C2 C1 Ir1 166.8(17)
C2 C1 Cu1 72.0(13)
C1 C2 Cu1 71.9(12)
C1 C2 C3 161(2)
C3 C2 Cu1 126.4(15)
C4 C3 C2 122.6(18)
C8 C3 C2 120.1(18)
C8 C3 C4 117.3(17)
C3 C4 H4 118.4
C3 C4 C5 123.2(18)
C5 C4 H4 118.4
C4 C5 H5 120.7
C6 C5 C4 118.5(19)
C6 C5 H5 120.7
C5 C6 H6 120.2
C5 C6 C7 119.6(18)
C7 C6 H6 120.2
C6 C7 H7 120.0
C8 C7 C6 120.0(18)
C8 C7 H7 120.0
C3 C8 C7 121.3(19)
C3 C8 H8 119.4
C7 C8 H8 119.4
N1 C11 C12 107.6(15)
N1 C11 C30 126.2(17)
C30 C11 C12 126.1(17)
C11 C12 H12 124.8
C13 C12 C11 110.5(18)
C13 C12 H12 124.8
C12 C13 H13 126.0
C12 C13 C14 108.0(18)
C14 C13 H13 126.0
N1 C14 C13 103.6(14)
C15 C14 N1 129.9(18)
C15 C14 C13 126.5(18)
C14 C15 C16 123.1(19)
C14 C15 C41 118.9(19)
C16 C15 C41 118.0(17)
N2 C16 C15 128.2(16)
N2 C16 C17 106.6(15)
C15 C16 C17 125.2(17)
C16 C17 H17 126.1
C18 C17 C16 107.8(16)
C18 C17 H17 126.1
C17 C18 H18 126.1
C17 C18 C19 107.7(16)
C19 C18 H18 126.1
N2 C19 C18 108.6(16)
N2 C19 C20 126.4(16)
C20 C19 C18 124.5(17)
C19 C20 C21 124.7(17)
C19 C20 C51 118.9(15)
C21 C20 C51 116.2(16)
N3 C21 C20 124.8(17)
N3 C21 C22 110.1(15)
C22 C21 C20 124.8(17)
C21 C22 H22 126.5
C23 C22 C21 107.0(17)
C23 C22 H22 126.5
C22 C23 H23 125.6
C22 C23 C24 108.9(17)
C24 C23 H23 125.6
N3 C24 C23 107.9(15)
C25 C24 N3 126.5(17)
C25 C24 C23 125.5(18)
C24 C25 C26 123.2(17)
C24 C25 C61 117.7(17)
C26 C25 C61 119.1(15)
N4 C26 C25 127.5(15)
N4 C26 C27 109.7(14)
C25 C26 C27 122.7(15)
C26 C27 H27 126.9
C28 C27 C26 106.2(15)
C28 C27 H27 126.9
C27 C28 H28 125.6
C27 C28 C29 108.8(16)
C29 C28 H28 125.6
N4 C29 C28 105.6(15)
C30 C29 N4 127.1(16)
C30 C29 C28 126.9(17)
C11 C30 C31 115.3(17)
C29 C30 C11 125.7(18)
C29 C30 C31 119.0(17)
C32 C31 C30 121.7(19)
C32 C31 C36 115.9(18)
C36 C31 C30 122.1(18)
C31 C32 H32 119.2
C33 C32 C31 122(2)
C33 C32 H32 119.2
C32 C33 H33 121.0
C34 C33 C32 118(2)
C34 C33 H33 121.0
C33 C34 H34 119.0
C33 C34 C35 122(2)
C35 C34 H34 119.0
C34 C35 H35 120.3
C36 C35 C34 119(2)
C36 C35 H35 120.3
C31 C36 H36 118.8
C35 C36 C31 122(2)
C35 C36 H36 118.8
C42 C41 C15 121(2)
C42 C41 C46 119(2)
C46 C41 C15 119(2)
C41 C42 H42 119.2
C41 C42 C43 122(3)
C43 C42 H42 119.2
C42 C43 H43 120.2
C44 C43 C42 120(3)
C44 C43 H43 120.2
C43 C44 H44 119.2
C45 C44 C43 122(3)
C45 C44 H44 119.2
C44 C45 H45 120.2
C44 C45 C46 120(3)
C46 C45 H45 120.2
C41 C46 C45 118(3)
C41 C46 H46 121.0
C45 C46 H46 121.0
C52 C51 C20 119.5(15)
C56 C51 C20 121.0(16)
C56 C51 C52 119.4(16)
C51 C52 H52 120.5
C53 C52 C51 119.0(17)
C53 C52 H52 120.5
C52 C53 H53 119.8
C54 C53 C52 120.4(19)
C54 C53 H53 119.8
C53 C54 H54 120.3
C55 C54 C53 119.4(18)
C55 C54 H54 120.3
C54 C55 H55 119.8
C54 C55 C56 120.3(18)
C56 C55 H55 119.8
C51 C56 C55 121.3(18)
C51 C56 H56 119.3
C55 C56 H56 119.3
C62 C61 C25 121.2(17)
C62 C61 C66 120.3(19)
C66 C61 C25 118.5(17)
C61 C62 H62 120.0
C61 C62 C63 120(2)
C63 C62 H62 120.0
C62 C63 H63 119.6
C64 C63 C62 121(2)
C64 C63 H63 119.6
C63 C64 H64 120.2
C65 C64 C63 120(2)
C65 C64 H64 120.2
C64 C65 H65 118.6
C64 C65 C66 123(2)
C66 C65 H65 118.6
C61 C66 C65 116.5(19)
C61 C66 H66 121.8
C65 C66 H66 121.8
C72 C71 P1 122.0(15)
C72 C71 C76 118.8(18)
C76 C71 P1 118.8(15)
C71 C72 H72 120.5
C71 C72 C73 119(2)
C73 C72 H72 120.5
C72 C73 H73 119.2
C74 C73 C72 122(2)
C74 C73 H73 119.2
C73 C74 H74 119.2
C73 C74 C75 122(2)
C75 C74 H74 119.2
C74 C75 H75 119.3
C74 C75 C76 121(2)
C76 C75 H75 119.3
C71 C76 H76 121.4
C75 C76 C71 117(2)
C75 C76 H76 121.4
C82 C81 P1 125.7(16)
C82 C81 C86 118.2(19)
C86 C81 P1 116.0(15)
C81 C82 H82 118.2
C83 C82 C81 124(2)
C83 C82 H82 118.2
C82 C83 H83 120.7
C82 C83 C84 119(2)
C84 C83 H83 120.7
C83 C84 H84 120.5
C85 C84 C83 119(2)
C85 C84 H84 120.5
C84 C85 H85 120.3
C84 C85 C86 119(2)
C86 C85 H85 120.3
C81 C86 C85 121(2)
C81 C86 H86 119.4
C85 C86 H86 119.4
C92 C91 P1 122.2(17)
C92 C91 C96 120.1(19)
C96 C91 P1 117.5(14)
C91 C92 H92 119.7
C93 C92 C91 121(2)
C93 C92 H92 119.7
C92 C93 H93 119.2
C92 C93 C94 121.6(19)
C94 C93 H93 119.2
C93 C94 H94 121.2
C93 C94 C95 118(2)
C95 C94 H94 121.2
C94 C95 H95 119.1
C96 C95 C94 122(2)
C96 C95 H95 119.1
C91 C96 H96 120.9
C95 C96 C91 118.2(19)
C95 C96 H96 120.9
N1A Ir1A P1A 89.6(4)
N2A Ir1A P1A 91.5(4)
N2A Ir1A N1A 89.8(6)
N2A Ir1A N3A 90.8(6)
N2A Ir1A N4A 176.2(6)
N3A Ir1A P1A 96.1(4)
N3A Ir1A N1A 174.2(6)
N3A Ir1A N4A 89.5(6)
N4A Ir1A P1A 92.2(4)
N4A Ir1A N1A 89.5(6)
C1A Ir1A P1A 178.0(5)
C1A Ir1A N1A 89.9(7)
C1A Ir1A N2A 86.5(6)
C1A Ir1A N3A 84.4(6)
C1A Ir1A N4A 89.8(7)
C1A Cu1A I1A 172.3(6)
C1A Cu1A C2A 34.9(8)
C2A Cu1A I1A 151.9(6)
C71A P1A Ir1A 115.1(6)
C81A P1A Ir1A 109.4(6)
C81A P1A C71A 108.1(9)
C81A P1A C91A 103.2(8)
C91A P1A Ir1A 121.3(6)
C91A P1A C71A 98.4(9)
C11A N1A Ir1A 125.9(12)
C14A N1A Ir1A 125.5(12)
C14A N1A C11A 108.5(15)
C16A N2A Ir1A 125.5(12)
C19A N2A Ir1A 125.9(11)
C19A N2A C16A 108.5(14)
C21A N3A Ir1A 126.0(13)
C24A N3A Ir1A 125.5(13)
C24A N3A C21A 108.6(16)
C26A N4A Ir1A 125.0(12)
C29A N4A Ir1A 125.3(12)
C29A N4A C26A 109.5(15)
Cu1A C1A Ir1A 117.4(9)
C2A C1A Ir1A 167.1(19)
C2A C1A Cu1A 74.1(15)
C1A C2A Cu1A 71.0(14)
C1A C2A C3A 166(3)
C3A C2A Cu1A 122.8(18)
C4A C3A C2A 123(2)
C8A C3A C2A 122(2)
C8A C3A C4A 115(2)
C3A C4A H4A 118.2
C5A C4A C3A 124(3)
C5A C4A H4A 118.2
C4A C5A H5A 121.9
C4A C5A C6A 116(3)
C6A C5A H5A 121.9
C5A C6A H6A 120.5
C7A C6A C5A 119(3)
C7A C6A H6A 120.5
C6A C7A H7A 118.3
C8A C7A C6A 123(3)
C8A C7A H7A 118.3
C3A C8A H8A 118.9
C7A C8A C3A 122(3)
C7A C8A H8A 118.9
N1A C11A C12A 108.8(16)
N1A C11A C30A 123.8(16)
C30A C11A C12A 127.4(17)
C11A C12A H12A 126.6
C13A C12A C11A 106.8(17)
C13A C12A H12A 126.6
C12A C13A H13A 125.9
C12A C13A C14A 108.3(17)
C14A C13A H13A 125.9
N1A C14A C13A 107.4(16)
N1A C14A C15A 128.0(16)
C15A C14A C13A 124.4(17)
C14A C15A C16A 123.5(16)
C14A C15A C41A 119.6(17)
C16A C15A C41A 116.7(17)
N2A C16A C15A 127.4(16)
N2A C16A C17A 107.9(15)
C15A C16A C17A 124.6(17)
C16A C17A H17A 126.9
C18A C17A C16A 106.3(17)
C18A C17A H17A 126.9
C17A C18A H18A 125.4
C17A C18A C19A 109.1(18)
C19A C18A H18A 125.4
N2A C19A C18A 108.0(16)
N2A C19A C20A 126.7(17)
C20A C19A C18A 125.1(19)
C19A C20A C21A 125(2)
C19A C20A C51A 119.2(18)
C21A C20A C51A 115.7(19)
N3A C21A C20A 125.3(18)
N3A C21A C22A 109.3(17)
C22A C21A C20A 125.2(19)
C21A C22A H22A 126.4
C23A C22A C21A 107.2(18)
C23A C22A H22A 126.4
C22A C23A H23A 125.7
C22A C23A C24A 108.6(17)
C24A C23A H23A 125.7
N3A C24A C23A 106.0(16)
C25A C24A N3A 129.0(18)
C25A C24A C23A 125.0(16)
C24A C25A C26A 124.3(18)
C24A C25A C61A 123(2)
C24A C25A C61E 115(3)
C26A C25A C61A 113(2)
C26A C25A C61E 119(3)
N4A C26A C27A 105.5(17)
C25A C26A N4A 126.2(17)
C25A C26A C27A 128.3(17)
C26A C27A H27A 125.4
C28A C27A C26A 109.2(19)
C28A C27A H27A 125.4
C27A C28A H28A 125.8
C27A C28A C29A 108.4(17)
C29A C28A H28A 125.8
N4A C29A C28A 107.3(15)
N4A C29A C30A 127.0(16)
C30A C29A C28A 125.7(15)
C11A C30A C31A 115.5(16)
C29A C30A C11A 127.7(17)
C29A C30A C31A 116.7(16)
C32A C31A C30A 118(2)
C36A C31A C30A 122(2)
C36A C31A C32A 121(2)
C31A C32A H32A 123.3
C31A C32A C33A 113(2)
C33A C32A H32A 123.3
C32A C33A H33A 119.6
C34A C33A C32A 121(2)
C34A C33A H33A 119.6
C33A C34A H34A 120.6
C35A C34A C33A 119(2)
C35A C34A H34A 120.6
C34A C35A H35A 120.1
C34A C35A C36A 120(3)
C36A C35A H35A 120.1
C31A C36A C35A 126(3)
C31A C36A H36A 116.9
C35A C36A H36A 116.9
C15A C41A C42A 117.9(17)
C46A C41A C15A 126.9(17)
C46A C41A C42A 115.1(17)
C41A C42A H42A 120.5
C43A C42A C41A 119(2)
C43A C42A H42A 120.5
C42A C43A H43A 118.5
C44A C43A C42A 123(2)
C44A C43A H43A 118.5
C43A C44A H44A 120.0
C43A C44A C45A 120(2)
C45A C44A H44A 120.0
C44A C45A H45A 120.8
C44A C45A C46A 118(2)
C46A C45A H45A 120.8
C41A C46A C45A 124(2)
C41A C46A H46A 117.9
C45A C46A H46A 117.9
C52A C51A C20A 123(2)
C52A C51A C56A 118(2)
C56A C51A C20A 119.0(19)
C51A C52A H52A 120.0
C51A C52A C53A 120(2)
C53A C52A H52A 120.0
C52A C53A H53A 120.9
C54A C53A C52A 118(2)
C54A C53A H53A 120.9
C53A C54A H54A 118.1
C53A C54A C55A 124(2)
C55A C54A H54A 118.1
C54A C55A H55A 122.7
C56A C55A C54A 115(2)
C56A C55A H55A 122.7
C51A C56A H56A 117.9
C55A C56A C51A 124(2)
C55A C56A H56A 117.9
C62A C61A C25A 121(3)
C62A C61A C66A 118(4)
C66A C61A C25A 121(2)
C62E C61E C25A 124(5)
C62E C61E C66E 117(7)
C66E C61E C25A 119(5)
C61A C62A H62A 118.9
C61A C62A C63A 122(3)
C63A C62A H62A 118.9
C61E C62E H62E 118.1
C61E C62E C63E 124(6)
C63E C62E H62E 118.1
C62A C63A H63A 122.6
C64A C63A C62A 115(4)
C64A C63A H63A 122.6
C62E C63E H63E 123.3
C64E C63E C62E 113(6)
C64E C63E H63E 123.3
C63A C64A H64A 116.4
C63A C64A C65A 127(4)
C65A C64A H64A 116.4
C63E C64E H64E 115.6
C63E C64E C65E 129(6)
C65E C64E H64E 115.6
C64A C65A H65A 123.5
C66A C65A C64A 113(4)
C66A C65A H65A 123.5
C64E C65E H65E 124.0
C66E C65E C64E 112(6)
C66E C65E H65E 124.0
C61A C66A C65A 124(4)
C61A C66A H66A 117.8
C65A C66A H66A 117.8
C61E C66E C65E 125(7)
C61E C66E H66E 117.5
C65E C66E H66E 117.5
C72A C71A P1A 117.7(16)
C76A C71A P1A 127.0(17)
C76A C71A C72A 115.1(19)
C71A C72A H72A 119.8
C73A C72A C71A 120(2)
C73A C72A H72A 119.8
C72A C73A H73A 119.6
C74A C73A C72A 121(3)
C74A C73A H73A 119.6
C73A C74A H74A 119.9
C75A C74A C73A 120(2)
C75A C74A H74A 119.9
C74A C75A H75A 119.2
C74A C75A C76A 122(3)
C76A C75A H75A 119.2
C71A C76A H76A 119.0
C75A C76A C71A 122(2)
C75A C76A H76A 119.0
C82A C81A P1A 120.6(16)
C82A C81A C86A 118.2(19)
C86A C81A P1A 121.1(14)
C81A C82A H82A 121.8
C81A C82A C83A 116(2)
C83A C82A H82A 121.8
C82A C83A H83A 119.0
C84A C83A C82A 122(3)
C84A C83A H83A 119.0
C83A C84A H84A 117.5
C83A C84A C85A 125(3)
C85A C84A H84A 117.5
C84A C85A H85A 123.0
C84A C85A C86A 114(2)
C86A C85A H85A 123.0
C81A C86A C85A 124(2)
C81A C86A H86A 118.0
C85A C86A H86A 118.0
C92A C91A P1A 127.2(17)
C92E C91A P1A 114.1(19)
C96A C91A P1A 119.7(18)
C96A C91A C92A 112(2)
C96E C91A P1A 129(2)
C96E C91A C92E 117(3)
C91A C92A H92A 118.0
C93A C92A C91A 124(3)
C93A C92A H92A 118.0
C91A C92E H92E 115.1
C93E C92E C91A 130(4)
C93E C92E H92E 115.1
C92A C93A H93A 118.7
C94A C93A C92A 123(3)
C94A C93A H93A 118.7
C92E C93E H93E 123.0
C92E C93E C94E 114(4)
C94E C93E H93E 123.0
C93A C94A H94A 123.0
C93A C94A C95A 114(3)
C95A C94A H94A 123.0
C93E C94E H94E 123.1
C95E C94E C93E 114(4)
C95E C94E H94E 123.1
C94A C95A H95A 118.5
C94A C95A C96A 123(3)
C96A C95A H95A 118.5
C94E C95E H95E 113.0
C94E C95E C96E 134(4)
C96E C95E H95E 113.0
C91A C96A C95A 124(3)
C91A C96A H96A 118.1
C95A C96A H96A 118.1
C91A C96E C95E 111(4)
C91A C96E H96E 124.4
C95E C96E H96E 124.4
N1B Ir1B P1B 87.9(4)
N1B Ir1B N2B 90.1(6)
N1B Ir1B N3B 177.2(6)
N1B Ir1B N4B 89.4(6)
N1B Ir1B C1B 92.7(7)
N2B Ir1B P1B 90.7(4)
N2B Ir1B N4B 176.1(6)
N2B Ir1B C1B 87.4(6)
N3B Ir1B P1B 94.8(4)
N3B Ir1B N2B 90.1(6)
N3B Ir1B N4B 90.1(6)
N3B Ir1B C1B 84.5(7)
N4B Ir1B P1B 93.2(4)
N4B Ir1B C1B 88.8(6)
C1B Ir1B P1B 178.0(5)
C1B Cu1B I1B 171.5(6)
C1B Cu1B C2B 34.7(7)
C2B Cu1B I1B 152.7(6)
C71B P1B Ir1B 117.2(6)
C71B P1B C91B 108.0(9)
C81B P1B Ir1B 122.1(6)
C81B P1B C71B 98.2(9)
C81B P1B C91B 103.2(9)
C91B P1B Ir1B 106.7(6)
C11B N1B Ir1B 127.8(11)
C11B N1B C14B 107.7(15)
C14B N1B Ir1B 124.4(12)
C16B N2B Ir1B 125.9(12)
C16B N2B C19B 107.2(15)
C19B N2B Ir1B 126.9(12)
C21B N3B Ir1B 127.2(12)
C21B N3B C24B 105.4(16)
C24B N3B Ir1B 127.4(13)
C26B N4B Ir1B 125.2(12)
C26B N4B C29B 109.2(14)
C29B N4B Ir1B 125.5(12)
Cu1B C1B Ir1B 120.5(9)
C2B C1B Ir1B 165.9(18)
C2B C1B Cu1B 73.5(14)
C1B C2B Cu1B 71.8(14)
C1B C2B C3B 163(2)
C3B C2B Cu1B 125.2(15)
C4B C3B C2B 123.1(19)
C4B C3B C8B 117.0(18)
C8B C3B C2B 119.9(18)
C3B C4B H4B 118.6
C3B C4B C5B 123(2)
C5B C4B H4B 118.6
C4B C5B H5B 121.4
C6B C5B C4B 117.3(19)
C6B C5B H5B 121.4
C5B C6B H6B 119.2
C7B C6B C5B 121.6(19)
C7B C6B H6B 119.2
C6B C7B H7B 119.7
C6B C7B C8B 121(2)
C8B C7B H7B 119.7
C3B C8B H8B 119.7
C7B C8B C3B 120.5(19)
C7B C8B H8B 119.7
N1B C11B C12B 109.3(16)
N1B C11B C30B 125.2(16)
C30B C11B C12B 125.3(18)
C11B C12B H12B 125.7
C13B C12B C11B 108.6(19)
C13B C12B H12B 125.7
C12B C13B H13B 126.4
C12B C13B C14B 107.2(18)
C14B C13B H13B 126.4
N1B C14B C13B 107.0(16)
C15B C14B N1B 129.3(19)
C15B C14B C13B 123.7(19)
C14B C15B C16B 122.6(19)
C14B C15B C41B 119(2)
C14B C15B C41F 117.2(19)
C16B C15B C41B 118.1(18)
C16B C15B C41F 120.1(17)
N2B C16B C15B 127.2(16)
N2B C16B C17B 106.8(17)
C15B C16B C17B 126.0(17)
C16B C17B H17B 125.3
C18B C17B C16B 109.4(16)
C18B C17B H17B 125.3
C17B C18B H18B 126.2
C17B C18B C19B 107.6(17)
C19B C18B H18B 126.2
N2B C19B C18B 108.9(17)
N2B C19B C20B 124.3(16)
C20B C19B C18B 126.2(18)
C19B C20B C21B 127.2(17)
C19B C20B C51B 118.7(16)
C21B C20B C51B 114.1(16)
N3B C21B C20B 123.9(17)
N3B C21B C22B 109.9(15)
C22B C21B C20B 125.8(17)
C21B C22B H22B 126.4
C23B C22B C21B 107.3(17)
C23B C22B H22B 126.4
C22B C23B H23B 126.1
C22B C23B C24B 107.8(17)
C24B C23B H23B 126.1
N3B C24B C23B 109.6(16)
N3B C24B C25B 123.6(18)
C23B C24B C25B 126.8(17)
C24B C25B C61B 115.1(16)
C26B C25B C24B 126.1(17)
C26B C25B C61B 118.7(15)
N4B C26B C25B 127.4(16)
N4B C26B C27B 107.6(15)
C25B C26B C27B 124.9(16)
C26B C27B H27B 126.5
C28B C27B C26B 106.9(16)
C28B C27B H27B 126.5
C27B C28B H28B 125.3
C27B C28B C29B 109.4(17)
C29B C28B H28B 125.3
N4B C29B C28B 106.7(16)
N4B C29B C30B 126.4(16)
C30B C29B C28B 126.9(17)
C11B C30B C29B 125.0(17)
C11B C30B C31B 117.9(16)
C29B C30B C31B 117.0(16)
C32B C31B C30B 121.2(18)
C36B C31B C30B 119.8(18)
C36B C31B C32B 119(2)
C31B C32B H32B 119.2
C31B C32B C33B 122(2)
C33B C32B H32B 119.2
C32B C33B H33B 121.2
C34B C33B C32B 118(3)
C34B C33B H33B 121.2
C33B C34B H34B 119.6
C35B C34B C33B 121(2)
C35B C34B H34B 119.6
C34B C35B H35B 119.6
C36B C35B C34B 121(2)
C36B C35B H35B 119.6
C31B C36B H36B 120.0
C35B C36B C31B 120(2)
C35B C36B H36B 120.0
C42B C41B C15B 116(3)
C42B C41B C46B 126(4)
C46B C41B C15B 118(3)
C42F C41F C15B 124(2)
C46F C41F C15B 125(2)
C46F C41F C42F 111(3)
C41B C42B H42B 122.0
C43B C42B C41B 116(4)
C43B C42B H42B 122.0
C41F C42F H42F 116.3
C41F C42F C43F 127(2)
C43F C42F H42F 116.3
C42B C43B H43B 120.3
C44B C43B C42B 119(3)
C44B C43B H43B 120.3
C42F C43F H43F 120.8
C44F C43F C42F 118(2)
C44F C43F H43F 120.8
C43B C44B H44B 117.9
C43B C44B C45B 124(3)
C45B C44B H44B 117.9
C43F C44F H44F 121.2
C43F C44F C45F 118(2)
C45F C44F H44F 121.2
C44B C45B H45B 121.1
C44B C45B C46B 118(3)
C46B C45B H45B 121.1
C44F C45F H45F 120.0
C44F C45F C46F 120(3)
C46F C45F H45F 120.0
C41B C46B H46B 121.5
C45B C46B C41B 117(3)
C45B C46B H46B 121.5
C41F C46F C45F 126(3)
C41F C46F H46F 117.2
C45F C46F H46F 117.2
C52B C51B C20B 119.1(15)
C56B C51B C20B 123.2(16)
C56B C51B C52B 117.7(17)
C51B C52B H52B 119.9
C53B C52B C51B 120.1(18)
C53B C52B H52B 119.9
C52B C53B H53B 119.9
C54B C53B C52B 120.3(19)
C54B C53B H53B 119.9
C53B C54B H54B 120.1
C55B C54B C53B 119.9(17)
C55B C54B H54B 120.1
C54B C55B H55B 120.4
C54B C55B C56B 119.3(17)
C56B C55B H55B 120.4
C51B C56B C55B 122.8(18)
C51B C56B H56B 118.6
C55B C56B H56B 118.6
C62B C61B C25B 120.6(18)
C62B C61B C66B 119.7(18)
C66B C61B C25B 119.7(18)
C61B C62B H62B 120.3
C61B C62B C63B 119(2)
C63B C62B H62B 120.3
C62B C63B H63B 119.8
C64B C63B C62B 120(2)
C64B C63B H63B 119.8
C63B C64B H64B 119.1
C65B C64B C63B 122(2)
C65B C64B H64B 119.1
C64B C65B H65B 119.3
C64B C65B C66B 121(2)
C66B C65B H65B 119.3
C61B C66B C65B 117(2)
C61B C66B H66B 121.4
C65B C66B H66B 121.4
C72B C71B P1B 114.3(15)
C76B C71B P1B 124.0(15)
C76B C71B C72B 121.6(18)
C71B C72B H72B 121.1
C73B C72B C71B 118(2)
C73B C72B H72B 121.1
C72B C73B H73B 119.4
C72B C73B C74B 121(2)
C74B C73B H73B 119.4
C73B C74B H74B 121.1
C75B C74B C73B 118(2)
C75B C74B H74B 121.1
C74B C75B H75B 120.0
C76B C75B C74B 120(2)
C76B C75B H75B 120.0
C71B C76B C75B 121(2)
C71B C76B H76B 119.4
C75B C76B H76B 119.4
C82B C81B P1B 117.1(14)
C86B C81B P1B 126.2(16)
C86B C81B C82B 116.5(18)
C81B C82B H82B 120.4
C83B C82B C81B 119(2)
C83B C82B H82B 120.4
C82B C83B H83B 119.8
C82B C83B C84B 120(2)
C84B C83B H83B 119.8
C83B C84B H84B 121.1
C85B C84B C83B 118(2)
C85B C84B H84B 121.1
C84B C85B H85B 119.1
C86B C85B C84B 121.8(18)
C86B C85B H85B 119.1
C81B C86B H86B 117.9
C85B C86B C81B 124.2(19)
C85B C86B H86B 117.9
C92B C91B P1B 121.1(15)
C92B C91B C96B 118.8(18)
C96B C91B P1B 120.1(14)
C91B C92B H92B 118.0
C91B C92B C93B 124(2)
C93B C92B H92B 118.0
C92B C93B H93B 121.4
C94B C93B C92B 117(2)
C94B C93B H93B 121.4
C93B C94B H94B 120.1
C95B C94B C93B 120(2)
C95B C94B H94B 120.1
C94B C95B H95B 117.9
C94B C95B C96B 124(2)
C96B C95B H95B 117.9
C91B C96B C95B 116(2)
C91B C96B H96B 122.0
C95B C96B H96B 122.0
N1C Ir1C P1C 89.3(5)
N2C Ir1C P1C 91.5(4)
N2C Ir1C N1C 90.2(6)
N2C Ir1C N3C 90.3(6)
N2C Ir1C N4C 176.3(6)
N2C Ir1C C1C 85.7(6)
N3C Ir1C P1C 96.6(4)
N3C Ir1C N1C 174.1(6)
N3C Ir1C N4C 89.3(6)
N3C Ir1C C1C 84.7(7)
N4C Ir1C P1C 92.2(4)
N4C Ir1C N1C 89.8(6)
N4C Ir1C C1C 90.7(7)
C1C Ir1C P1C 176.9(5)
C1C Ir1C N1C 89.4(7)
C1C Cu1C I1C 172.4(6)
C1C Cu1C C2C 35.1(8)
C2C Cu1C I1C 151.7(6)
C71C P1C Ir1C 115.4(6)
C81C P1C Ir1C 110.2(6)
C81C P1C C71C 106.6(9)
C91C P1C Ir1C 120.5(6)
C91C P1C C71C 98.8(9)
C91C P1C C81C 104.0(9)
C11C N1C Ir1C 125.5(12)
C11C N1C C14C 109.8(15)
C14C N1C Ir1C 124.6(12)
C16C N2C Ir1C 126.5(12)
C19C N2C Ir1C 126.8(11)
C19C N2C C16C 106.6(14)
C21C N3C Ir1C 125.5(11)
C24C N3C Ir1C 126.8(12)
C24C N3C C21C 107.6(14)
C26C N4C Ir1C 125.2(13)
C29C N4C Ir1C 125.3(11)
C29C N4C C26C 109.4(16)
Cu1C C1C Ir1C 118.2(10)
C2C C1C Ir1C 166.5(18)
C2C C1C Cu1C 74.7(14)
C1C C2C Cu1C 70.2(14)
C1C C2C C3C 165(2)
C3C C2C Cu1C 124.6(16)
C4C C3C C2C 122(2)
C8C C3C C2C 124(2)
C8C C3C C4C 115(2)
C3C C4C H4C 118.8
C5C C4C C3C 122(2)
C5C C4C H4C 118.8
C4C C5C H5C 122.0
C4C C5C C6C 116(3)
C6C C5C H5C 122.0
C5C C6C H6C 120.5
C7C C6C C5C 119(3)
C7C C6C H6C 120.5
C6C C7C H7C 116.7
C6C C7C C8C 127(3)
C8C C7C H7C 116.7
C3C C8C H8C 119.6
C7C C8C C3C 121(3)
C7C C8C H8C 119.6
N1C C11C C12C 108.3(16)
N1C C11C C30C 125.8(16)
C30C C11C C12C 125.8(16)
C11C C12C H12C 126.2
C13C C12C C11C 107.6(16)
C13C C12C H12C 126.2
C12C C13C H13C 126.4
C12C C13C C14C 107.1(16)
C14C C13C H13C 126.4
N1C C14C C13C 107.0(16)
N1C C14C C15C 130.3(17)
C15C C14C C13C 122.5(16)
C14C C15C C16C 123.0(16)
C14C C15C C41C 121.0(16)
C16C C15C C41C 116.0(16)
N2C C16C C15C 124.9(16)
N2C C16C C17C 108.8(15)
C15C C16C C17C 125.9(16)
C16C C17C H17C 126.8
C18C C17C C16C 106.4(17)
C18C C17C H17C 126.8
C17C C18C H18C 125.3
C17C C18C C19C 109.4(18)
C19C C18C H18C 125.3
N2C C19C C18C 108.7(15)
N2C C19C C20G 123(2)
N2C C19C C20C 129(2)
C20G C19C C18C 128(2)
C20C C19C C18C 122(2)
C19C C20G C51C 115(3)
C21C C20G C19C 131(3)
C21C C20G C51C 114(3)
C19C C20C C21C 119(3)
C19C C20C C51G 119(3)
C21C C20C C51G 121(3)
N3C C21C C20C 128(2)
C20G C21C N3C 123(2)
C20G C21C C22C 129(2)
C22C C21C N3C 107.7(15)
C22C C21C C20C 124(2)
C21C C22C H22C 126.2
C23C C22C C21C 107.6(18)
C23C C22C H22C 126.2
C22C C23C H23C 125.0
C22C C23C C24C 110.1(17)
C24C C23C H23C 125.0
N3C C24C C23C 106.7(16)
C25C C24C N3C 125.2(18)
C25C C24C C23C 127.3(17)
C24C C25C C26C 126.5(19)
C24C C25C C61C 116(2)
C24C C25C C61G 117(2)
C26C C25C C61C 118(2)
C26C C25C C61G 115(2)
N4C C26C C27C 106.0(16)
C25C C26C N4C 126.5(19)
C25C C26C C27C 127.3(17)
C26C C27C H27C 125.1
C28C C27C C26C 109.7(17)
C28C C27C H27C 125.1
C27C C28C H28C 126.0
C27C C28C C29C 107.9(17)
C29C C28C H28C 126.0
N4C C29C C28C 106.7(15)
C30C C29C N4C 127.6(16)
C30C C29C C28C 125.7(17)
C11C C30C C31C 116.3(15)
C29C C30C C11C 125.3(16)
C29C C30C C31C 118.3(16)
C32C C31C C30C 118(2)
C36C C31C C30C 119(2)
C36C C31C C32C 122.9(19)
C31C C32C H32C 122.8
C31C C32C C33C 114(2)
C33C C32C H32C 122.8
C32C C33C H33C 121.3
C34C C33C C32C 117(2)
C34C C33C H33C 121.3
C33C C34C H34C 117.6
C35C C34C C33C 125(3)
C35C C34C H34C 117.6
C34C C35C H35C 120.1
C34C C35C C36C 120(3)
C36C C35C H35C 120.1
C31C C36C C35C 121(3)
C31C C36C H36C 119.6
C35C C36C H36C 119.6
C42C C41C C15C 118.1(16)
C46C C41C C15C 125.6(16)
C46C C41C C42C 116.2(17)
C41C C42C H42C 119.5
C41C C42C C43C 121(2)
C43C C42C H42C 119.5
C42C C43C H43C 119.1
C44C C43C C42C 122(2)
C44C C43C H43C 119.1
C43C C44C H44C 121.1
C43C C44C C45C 118(2)
C45C C44C H44C 121.1
C44C C45C H45C 120.3
C44C C45C C46C 119(2)
C46C C45C H45C 120.3
C41C C46C C45C 123.4(19)
C41C C46C H46C 118.3
C45C C46C H46C 118.3
C52C C51C C20G 120(4)
C52C C51C C56C 120(2)
C56C C51C C20G 120(4)
C52G C51G C20C 124(5)
C56G C51G C20C 115(5)
C56G C51G C52G 120(3)
C51C C52C H52C 120.0
C51C C52C C53C 120(2)
C53C C52C H52C 120.0
C51G C52G H52G 120.5
C53G C52G C51G 119(3)
C53G C52G H52G 120.5
C52C C53C H53C 119.6
C54C C53C C52C 121(3)
C54C C53C H53C 119.6
C52G C53G H53G 119.2
C52G C53G C54G 122(3)
C54G C53G H53G 119.2
C53C C54C H54C 120.9
C53C C54C C55C 118(2)
C55C C54C H54C 120.9
C53G C54G H54G 120.8
C55G C54G C53G 118(3)
C55G C54G H54G 120.8
C54C C55C H55C 119.7
C56C C55C C54C 121(2)
C56C C55C H55C 119.7
C54G C55G H55G 119.7
C54G C55G C56G 121(3)
C56G C55G H55G 119.7
C51C C56C C55C 120(3)
C51C C56C H56C 119.9
C55C C56C H56C 119.9
C51G C56G C55G 120(3)
C51G C56G H56G 120.0
C55G C56G H56G 120.0
C62C C61C C25C 123(3)
C62C C61C C66C 122(3)
C66C C61C C25C 115(2)
C62G C61G C25C 118(3)
C66G C61G C25C 124(3)
C66G C61G C62G 118(3)
C61C C62C H62C 120.9
C61C C62C C63C 118(3)
C63C C62C H62C 120.9
C61G C62G H62G 119.3
C63G C62G C61G 121(4)
C63G C62G H62G 119.3
C62C C63C H63C 120.0
C64C C63C C62C 120(4)
C64C C63C H63C 120.0
C62G C63G H63G 121.2
C64G C63G C62G 118(5)
C64G C63G H63G 121.2
C63C C64C H64C 119.4
C63C C64C C65C 121(4)
C65C C64C H64C 119.4
C63G C64G H64G 118.4
C63G C64G C65G 123(5)
C65G C64G H64G 118.4
C64C C65C H65C 121.5
C64C C65C C66C 117(4)
C66C C65C H65C 121.5
C64G C65G H65G 121.6
C66G C65G C64G 117(5)
C66G C65G H65G 121.6
C61C C66C C65C 120(3)
C61C C66C H66C 120.1
C65C C66C H66C 120.1
C61G C66G H66G 118.7
C65G C66G C61G 123(4)
C65G C66G H66G 118.7
C72C C71C P1C 117.4(14)
C76C C71C P1C 126.9(16)
C76C C71C C72C 115.7(18)
C71C C72C H72C 119.2
C73C C72C C71C 122(2)
C73C C72C H72C 119.2
C72C C73C H73C 120.3
C74C C73C C72C 119(3)
C74C C73C H73C 120.3
C73C C74C H74C 118.6
C73C C74C C75C 123(2)
C75C C74C H74C 118.6
C74C C75C H75C 121.2
C76C C75C C74C 118(3)
C76C C75C H75C 121.2
C71C C76C H76C 118.7
C75C C76C C71C 123(3)
C75C C76C H76C 118.7
C82C C81C P1C 119.3(16)
C86C C81C P1C 122.4(14)
C86C C81C C82C 118.2(18)
C81C C82C H82C 119.7
C81C C82C C83C 121(2)
C83C C82C H82C 119.7
C82C C83C H83C 120.7
C84C C83C C82C 119(2)
C84C C83C H83C 120.7
C83C C84C H84C 118.5
C85C C84C C83C 123(2)
C85C C84C H84C 118.5
C84C C85C H85C 120.5
C84C C85C C86C 119(2)
C86C C85C H85C 120.5
C81C C86C C85C 121(2)
C81C C86C H86C 119.7
C85C C86C H86C 119.7
C92C C91C P1C 113.6(18)
C92G C91C P1C 128.7(19)
C96C C91C P1C 131(2)
C96C C91C C92C 115(3)
C96G C91C P1C 117(2)
C96G C91C C92G 113(3)
C91C C92C H92C 117.8
C93C C92C C91C 124(3)
C93C C92C H92C 117.8
C91C C92G H92G 117.8
C93G C92G C91C 124(3)
C93G C92G H92G 117.8
C92C C93C H93C 120.5
C92C C93C C94C 119(4)
C94C C93C H93C 120.5
C92G C93G H93G 118.2
C92G C93G C94G 124(4)
C94G C93G H93G 118.2
C93C C94C H94C 121.8
C95C C94C C93C 116(4)
C95C C94C H94C 121.8
C93G C94G H94G 124.5
C93G C94G C95G 111(4)
C95G C94G H94G 124.5
C94C C95C H95C 118.1
C96C C95C C94C 124(4)
C96C C95C H95C 118.1
C94G C95G H95G 116.7
C94G C95G C96G 127(4)
C96G C95G H95G 116.7
C91C C96C C95C 121(3)
C91C C96C H96C 119.3
C95C C96C H96C 119.3
C91C C96G C95G 121(3)
C91C C96G H96G 119.5
C95G C96G H96G 119.5
C4S O3S C2S 119(3)
H1SA C1S H1SB 109.5
H1SA C1S H1SC 109.5
H1SB C1S H1SC 109.5
C2S C1S H1SA 109.5
C2S C1S H1SB 109.5
C2S C1S H1SC 109.5
O3S C2S C1S 115(3)
O3S C2S H2SA 108.5
O3S C2S H2SB 108.5
C1S C2S H2SA 108.5
C1S C2S H2SB 108.5
H2SA C2S H2SB 107.5
O3S C4S H4SA 108.0
O3S C4S H4SB 108.0
O3S C4S C5S 117(3)
H4SA C4S H4SB 107.2
C5S C4S H4SA 108.0
C5S C4S H4SB 108.0
C4S C5S H5SA 109.5
C4S C5S H5SB 109.5
C4S C5S H5SC 109.5
H5SA C5S H5SB 109.5
H5SA C5S H5SC 109.5
H5SB C5S H5SC 109.5
C14S O13S C12S 115(2)
H11A C11S H11B 109.5
H11A C11S H11C 109.5
H11B C11S H11C 109.5
C12S C11S H11A 109.5
C12S C11S H11B 109.5
C12S C11S H11C 109.5
O13S C12S C11S 111(2)
O13S C12S H12D 109.4
O13S C12S H12E 109.4
C11S C12S H12D 109.4
C11S C12S H12E 109.4
H12D C12S H12E 108.0
O13S C14S H14A 108.1
O13S C14S H14B 108.1
O13S C14S C15S 117(3)
H14A C14S H14B 107.3
C15S C14S H14A 108.1
C15S C14S H14B 108.1
C14S C15S H15A 109.5
C14S C15S H15B 109.5
C14S C15S H15C 109.5
H15A C15S H15B 109.5
H15A C15S H15C 109.5
H15B C15S H15C 109.5

loop_
_geom_bond_atom_site_label_1
_geom_bond_atom_site_label_2
_geom_bond_distance
Ir1 P1 2.433(5)
Ir1 N1 2.043(15)
Ir1 N2 2.053(14)
Ir1 N3 2.028(14)
Ir1 N4 2.050(13)
Ir1 C1 2.021(18)
I1 Cu1 2.295(3)
Cu1 C1 2.004(19)
Cu1 C2 2.005(19)
P1 C71 1.825(19)
P1 C81 1.85(2)
P1 C91 1.83(2)
N1 C11 1.35(2)
N1 C14 1.42(2)
N2 C16 1.39(2)
N2 C19 1.36(2)
N3 C21 1.37(2)
N3 C24 1.40(2)
N4 C26 1.35(2)
N4 C29 1.40(2)
C1 C2 1.24(2)
C2 C3 1.44(2)
C3 C4 1.38(3)
C3 C8 1.37(3)
C4 H4 0.9500
C4 C5 1.39(3)
C5 H5 0.9500
C5 C6 1.35(3)
C6 H6 0.9500
C6 C7 1.42(3)
C7 H7 0.9500
C7 C8 1.37(3)
C8 H8 0.9500
C11 C12 1.42(3)
C11 C30 1.36(2)
C12 H12 0.9500
C12 C13 1.32(3)
C13 H13 0.9500
C13 C14 1.49(3)
C14 C15 1.33(2)
C15 C16 1.39(3)
C15 C41 1.48(3)
C16 C17 1.46(2)
C17 H17 0.9500
C17 C18 1.36(3)
C18 H18 0.9500
C18 C19 1.44(2)
C19 C20 1.39(3)
C20 C21 1.42(2)
C20 C51 1.49(2)
C21 C22 1.41(3)
C22 H22 0.9500
C22 C23 1.35(2)
C23 H23 0.9500
C23 C24 1.41(3)
C24 C25 1.39(3)
C25 C26 1.43(2)
C25 C61 1.46(3)
C26 C27 1.46(2)
C27 H27 0.9500
C27 C28 1.35(3)
C28 H28 0.9500
C28 C29 1.48(2)
C29 C30 1.35(3)
C30 C31 1.51(3)
C31 C32 1.38(3)
C31 C36 1.42(3)
C32 H32 0.9500
C32 C33 1.36(3)
C33 H33 0.9500
C33 C34 1.36(3)
C34 H34 0.9500
C34 C35 1.37(4)
C35 H35 0.9500
C35 C36 1.30(3)
C36 H36 0.9500
C41 C42 1.34(3)
C41 C46 1.40(3)
C42 H42 0.9500
C42 C43 1.42(4)
C43 H43 0.9500
C43 C44 1.34(4)
C44 H44 0.9500
C44 C45 1.33(4)
C45 H45 0.9500
C45 C46 1.47(4)
C46 H46 0.9500
C51 C52 1.40(2)
C51 C56 1.35(2)
C52 H52 0.9500
C52 C53 1.39(3)
C53 H53 0.9500
C53 C54 1.38(3)
C54 H54 0.9500
C54 C55 1.36(3)
C55 H55 0.9500
C55 C56 1.38(3)
C56 H56 0.9500
C61 C62 1.37(3)
C61 C66 1.38(3)
C62 H62 0.9500
C62 C63 1.40(3)
C63 H63 0.9500
C63 C64 1.35(3)
C64 H64 0.9500
C64 C65 1.32(3)
C65 H65 0.9500
C65 C66 1.45(3)
C66 H66 0.9500
C71 C72 1.37(3)
C71 C76 1.44(3)
C72 H72 0.9500
C72 C73 1.42(3)
C73 H73 0.9500
C73 C74 1.30(3)
C74 H74 0.9500
C74 C75 1.34(3)
C75 H75 0.9500
C75 C76 1.40(3)
C76 H76 0.9500
C81 C82 1.38(3)
C81 C86 1.39(3)
C82 H82 0.9500
C82 C83 1.34(3)
C83 H83 0.9500
C83 C84 1.46(4)
C84 H84 0.9500
C84 C85 1.39(4)
C85 H85 0.9500
C85 C86 1.40(3)
C86 H86 0.9500
C91 C92 1.39(3)
C91 C96 1.39(3)
C92 H92 0.9500
C92 C93 1.36(3)
C93 H93 0.9500
C93 C94 1.38(3)
C94 H94 0.9500
C94 C95 1.40(3)
C95 H95 0.9500
C95 C96 1.38(4)
C96 H96 0.9500
Ir1A P1A 2.429(5)
Ir1A N1A 2.075(16)
Ir1A N2A 2.048(14)
Ir1A N3A 2.051(17)
Ir1A N4A 2.065(15)
Ir1A C1A 2.041(17)
I1A Cu1A 2.368(3)
Cu1A C1A 1.997(18)
Cu1A C2A 2.03(2)
P1A C71A 1.80(2)
P1A C81A 1.792(19)
P1A C91A 1.797(19)
N1A C11A 1.37(2)
N1A C14A 1.36(2)
N2A C16A 1.39(2)
N2A C19A 1.37(2)
N3A C21A 1.39(2)
N3A C24A 1.37(2)
N4A C26A 1.40(2)
N4A C29A 1.34(2)
C1A C2A 1.21(3)
C2A C3A 1.45(3)
C3A C4A 1.39(3)
C3A C8A 1.38(4)
C4A H4A 0.9500
C4A C5A 1.38(3)
C5A H5A 0.9500
C5A C6A 1.41(4)
C6A H6A 0.9500
C6A C7A 1.33(4)
C7A H7A 0.9500
C7A C8A 1.30(3)
C8A H8A 0.9500
C11A C12A 1.42(2)
C11A C30A 1.39(3)
C12A H12A 0.9500
C12A C13A 1.35(3)
C13A H13A 0.9500
C13A C14A 1.44(3)
C14A C15A 1.38(3)
C15A C16A 1.40(3)
C15A C41A 1.45(2)
C16A C17A 1.46(2)
C17A H17A 0.9500
C17A C18A 1.36(3)
C18A H18A 0.9500
C18A C19A 1.43(3)
C19A C20A 1.40(3)
C20A C21A 1.43(3)
C20A C51A 1.43(3)
C21A C22A 1.41(3)
C22A H22A 0.9500
C22A C23A 1.35(3)
C23A H23A 0.9500
C23A C24A 1.48(3)
C24A C25A 1.34(3)
C25A C26A 1.40(3)
C25A C61A 1.53(4)
C25A C61E 1.54(8)
C26A C27A 1.45(3)
C27A H27A 0.9500
C27A C28A 1.30(3)
C28A H28A 0.9500
C28A C29A 1.46(3)
C29A C30A 1.37(2)
C30A C31A 1.55(2)
C31A C32A 1.41(3)
C31A C36A 1.31(3)
C32A H32A 0.9500
C32A C33A 1.49(3)
C33A H33A 0.9500
C33A C34A 1.44(4)
C34A H34A 0.9500
C34A C35A 1.31(4)
C35A H35A 0.9500
C35A C36A 1.36(3)
C36A H36A 0.9500
C41A C42A 1.45(3)
C41A C46A 1.37(3)
C42A H42A 0.9500
C42A C43A 1.37(3)
C43A H43A 0.9500
C43A C44A 1.35(3)
C44A H44A 0.9500
C44A C45A 1.35(3)
C45A H45A 0.9500
C45A C46A 1.40(3)
C46A H46A 0.9500
C51A C52A 1.368(18)
C51A C56A 1.388(18)
C52A H52A 0.9500
C52A C53A 1.412(19)
C53A H53A 0.9500
C53A C54A 1.376(19)
C54A H54A 0.9500
C54A C55A 1.383(19)
C55A H55A 0.9500
C55A C56A 1.376(18)
C56A H56A 0.9500
C61A C62A 1.38(2)
C61A C66A 1.38(2)
C61E C62E 1.38(4)
C61E C66E 1.39(4)
C62A H62A 0.9500
C62A C63A 1.39(2)
C62E H62E 0.9500
C62E C63E 1.39(4)
C63A H63A 0.9500
C63A C64A 1.38(3)
C63E H63E 0.9500
C63E C64E 1.39(4)
C64A H64A 0.9500
C64A C65A 1.38(2)
C64E H64E 0.9500
C64E C65E 1.39(4)
C65A H65A 0.9500
C65A C66A 1.38(2)
C65E H65E 0.9500
C65E C66E 1.39(4)
C66A H66A 0.9500
C66E H66E 0.9500
C71A C72A 1.41(3)
C71A C76A 1.39(3)
C72A H72A 0.9500
C72A C73A 1.38(3)
C73A H73A 0.9500
C73A C74A 1.34(4)
C74A H74A 0.9500
C74A C75A 1.32(4)
C75A H75A 0.9500
C75A C76A 1.35(3)
C76A H76A 0.9500
C81A C82A 1.41(3)
C81A C86A 1.41(3)
C82A H82A 0.9500
C82A C83A 1.46(4)
C83A H83A 0.9500
C83A C84A 1.29(4)
C84A H84A 0.9500
C84A C85A 1.40(4)
C85A H85A 0.9500
C85A C86A 1.42(3)
C86A H86A 0.9500
C91A C92A 1.39(2)
C91A C92E 1.46(2)
C91A C96A 1.37(2)
C91A C96E 1.42(3)
C92A H92A 0.9500
C92A C93A 1.37(2)
C92E H92E 0.9500
C92E C93E 1.44(3)
C93A H93A 0.9500
C93A C94A 1.37(2)
C93E H93E 0.9500
C93E C94E 1.44(3)
C94A H94A 0.9500
C94A C95A 1.37(2)
C94E H94E 0.9500
C94E C95E 1.44(3)
C95A H95A 0.9500
C95A C96A 1.37(2)
C95E H95E 0.9500
C95E C96E 1.44(3)
C96A H96A 0.9500
C96E H96E 0.9500
Ir1B P1B 2.429(5)
Ir1B N1B 2.034(15)
Ir1B N2B 2.053(14)
Ir1B N3B 2.038(16)
Ir1B N4B 2.060(13)
Ir1B C1B 2.062(18)
I1B Cu1B 2.277(4)
Cu1B C1B 1.97(2)
Cu1B C2B 1.98(2)
P1B C71B 1.845(19)
P1B C81B 1.795(19)
P1B C91B 1.851(18)
N1B C11B 1.36(2)
N1B C14B 1.41(2)
N2B C16B 1.37(2)
N2B C19B 1.39(2)
N3B C21B 1.38(2)
N3B C24B 1.39(2)
N4B C26B 1.36(2)
N4B C29B 1.37(2)
C1B C2B 1.18(2)
C2B C3B 1.47(3)
C3B C4B 1.38(3)
C3B C8B 1.40(3)
C4B H4B 0.9500
C4B C5B 1.39(3)
C5B H5B 0.9500
C5B C6B 1.38(3)
C6B H6B 0.9500
C6B C7B 1.35(3)
C7B H7B 0.9500
C7B C8B 1.36(3)
C8B H8B 0.9500
C11B C12B 1.40(3)
C11B C30B 1.38(2)
C12B H12B 0.9500
C12B C13B 1.37(3)
C13B H13B 0.9500
C13B C14B 1.44(3)
C14B C15B 1.35(3)
C15B C16B 1.41(3)
C15B C41B 1.51(5)
C15B C41F 1.47(3)
C16B C17B 1.45(2)
C17B H17B 0.9500
C17B C18B 1.31(3)
C18B H18B 0.9500
C18B C19B 1.42(2)
C19B C20B 1.39(3)
C20B C21B 1.43(2)
C20B C51B 1.49(3)
C21B C22B 1.40(3)
C22B H22B 0.9500
C22B C23B 1.36(3)
C23B H23B 0.9500
C23B C24B 1.40(3)
C24B C25B 1.41(3)
C25B C26B 1.38(2)
C25B C61B 1.50(3)
C26B C27B 1.49(2)
C27B H27B 0.9500
C27B C28B 1.30(3)
C28B H28B 0.9500
C28B C29B 1.47(2)
C29B C30B 1.42(3)
C30B C31B 1.52(3)
C31B C32B 1.37(3)
C31B C36B 1.37(3)
C32B H32B 0.9500
C32B C33B 1.37(3)
C33B H33B 0.9500
C33B C34B 1.37(4)
C34B H34B 0.9500
C34B C35B 1.36(4)
C35B H35B 0.9500
C35B C36B 1.35(3)
C36B H36B 0.9500
C41B C42B 1.41(2)
C41B C46B 1.41(2)
C41F C42F 1.371(16)
C41F C46F 1.36(2)
C42B H42B 0.9500
C42B C43B 1.41(2)
C42F H42F 0.9500
C42F C43F 1.372(19)
C43B H43B 0.9500
C43B C44B 1.40(2)
C43F H43F 0.9500
C43F C44F 1.37(2)
C44B H44B 0.9500
C44B C45B 1.41(2)
C44F H44F 0.9500
C44F C45F 1.37(2)
C45B H45B 0.9500
C45B C46B 1.41(2)
C45F H45F 0.9500
C45F C46F 1.38(2)
C46B H46B 0.9500
C46F H46F 0.9500
C51B C52B 1.41(2)
C51B C56B 1.36(2)
C52B H52B 0.9500
C52B C53B 1.38(3)
C53B H53B 0.9500
C53B C54B 1.37(3)
C54B H54B 0.9500
C54B C55B 1.37(3)
C55B H55B 0.9500
C55B C56B 1.38(3)
C56B H56B 0.9500
C61B C62B 1.37(3)
C61B C66B 1.39(3)
C62B H62B 0.9500
C62B C63B 1.40(3)
C63B H63B 0.9500
C63B C64B 1.35(3)
C64B H64B 0.9500
C64B C65B 1.28(3)
C65B H65B 0.9500
C65B C66B 1.45(3)
C66B H66B 0.9500
C71B C72B 1.42(3)
C71B C76B 1.36(3)
C72B H72B 0.9500
C72B C73B 1.41(3)
C73B H73B 0.9500
C73B C74B 1.43(4)
C74B H74B 0.9500
C74B C75B 1.42(4)
C75B H75B 0.9500
C75B C76B 1.39(3)
C76B H76B 0.9500
C81B C82B 1.46(3)
C81B C86B 1.38(3)
C82B H82B 0.9500
C82B C83B 1.41(4)
C83B H83B 0.9500
C83B C84B 1.43(3)
C84B H84B 0.9500
C84B C85B 1.39(3)
C85B H85B 0.9500
C85B C86B 1.33(3)
C86B H86B 0.9500
C91B C92B 1.34(3)
C91B C96B 1.37(3)
C92B H92B 0.9500
C92B C93B 1.37(3)
C93B H93B 0.9500
C93B C94B 1.34(3)
C94B H94B 0.9500
C94B C95B 1.32(3)
C95B H95B 0.9500
C95B C96B 1.39(3)
C96B H96B 0.9500
Ir1C P1C 2.425(5)
Ir1C N1C 2.064(16)
Ir1C N2C 2.035(15)
Ir1C N3C 2.050(15)
Ir1C N4C 2.055(16)
Ir1C C1C 2.06(2)
I1C Cu1C 2.351(3)
Cu1C C1C 1.97(2)
Cu1C C2C 2.02(2)
P1C C71C 1.817(18)
P1C C81C 1.798(18)
P1C C91C 1.79(2)
N1C C11C 1.36(2)
N1C C14C 1.36(2)
N2C C16C 1.41(2)
N2C C19C 1.38(2)
N3C C21C 1.42(2)
N3C C24C 1.37(2)
N4C C26C 1.38(2)
N4C C29C 1.37(2)
C1C C2C 1.21(3)
C2C C3C 1.42(3)
C3C C4C 1.41(3)
C3C C8C 1.39(3)
C4C H4C 0.9500
C4C C5C 1.41(3)
C5C H5C 0.9500
C5C C6C 1.41(4)
C6C H6C 0.9500
C6C C7C 1.27(4)
C7C H7C 0.9500
C7C C8C 1.31(3)
C8C H8C 0.9500
C11C C12C 1.45(2)
C11C C30C 1.42(3)
C12C H12C 0.9500
C12C C13C 1.35(3)
C13C H13C 0.9500
C13C C14C 1.48(2)
C14C C15C 1.36(2)
C15C C16C 1.44(2)
C15C C41C 1.45(2)
C16C C17C 1.45(3)
C17C H17C 0.9500
C17C C18C 1.35(3)
C18C H18C 0.9500
C18C C19C 1.43(3)
C19C C20G 1.39(4)
C19C C20C 1.43(3)
C20G C21C 1.32(4)
C20G C51C 1.50(4)
C20C C21C 1.44(3)
C20C C51G 1.51(4)
C21C C22C 1.41(2)
C22C H22C 0.9500
C22C C23C 1.33(3)
C23C H23C 0.9500
C23C C24C 1.43(3)
C24C C25C 1.37(3)
C25C C26C 1.37(3)
C25C C61C 1.54(3)
C25C C61G 1.55(3)
C26C C27C 1.47(3)
C27C H27C 0.9500
C27C C28C 1.29(3)
C28C H28C 0.9500
C28C C29C 1.48(2)
C29C C30C 1.34(2)
C30C C31C 1.532(19)
C31C C32C 1.37(3)
C31C C36C 1.33(3)
C32C H32C 0.9500
C32C C33C 1.51(3)
C33C H33C 0.9500
C33C C34C 1.38(4)
C34C H34C 0.9500
C34C C35C 1.25(4)
C35C H35C 0.9500
C35C C36C 1.41(3)
C36C H36C 0.9500
C41C C42C 1.39(3)
C41C C46C 1.37(3)
C42C H42C 0.9500
C42C C43C 1.41(3)
C43C H43C 0.9500
C43C C44C 1.37(3)
C44C H44C 0.9500
C44C C45C 1.39(3)
C45C H45C 0.9500
C45C C46C 1.41(3)
C46C H46C 0.9500
C51C C52C 1.38(2)
C51C C56C 1.39(2)
C51G C52G 1.39(2)
C51G C56G 1.38(2)
C52C H52C 0.9500
C52C C53C 1.40(2)
C52G H52G 0.9500
C52G C53G 1.39(2)
C53C H53C 0.9500
C53C C54C 1.39(2)
C53G H53G 0.9500
C53G C54G 1.39(2)
C54C H54C 0.9500
C54C C55C 1.40(2)
C54G H54G 0.9500
C54G C55G 1.39(2)
C55C H55C 0.9500
C55C C56C 1.39(2)
C55G H55G 0.9500
C55G C56G 1.39(2)
C56C H56C 0.9500
C56G H56G 0.9500
C61C C62C 1.38(2)
C61C C66C 1.38(2)
C61G C62G 1.39(3)
C61G C66G 1.39(3)
C62C H62C 0.9500
C62C C63C 1.39(2)
C62G H62G 0.9500
C62G C63G 1.39(3)
C63C H63C 0.9500
C63C C64C 1.38(3)
C63G H63G 0.9500
C63G C64G 1.39(3)
C64C H64C 0.9500
C64C C65C 1.39(2)
C64G H64G 0.9500
C64G C65G 1.39(3)
C65C H65C 0.9500
C65C C66C 1.39(2)
C65G H65G 0.9500
C65G C66G 1.38(3)
C66C H66C 0.9500
C66G H66G 0.9500
C71C C72C 1.41(3)
C71C C76C 1.39(3)
C72C H72C 0.9500
C72C C73C 1.37(3)
C73C H73C 0.9500
C73C C74C 1.29(4)
C74C H74C 0.9500
C74C C75C 1.40(5)
C75C H75C 0.9500
C75C C76C 1.35(3)
C76C H76C 0.9500
C81C C82C 1.41(3)
C81C C86C 1.40(3)
C82C H82C 0.9500
C82C C83C 1.41(3)
C83C H83C 0.9500
C83C C84C 1.38(4)
C84C H84C 0.9500
C84C C85C 1.34(4)
C85C H85C 0.9500
C85C C86C 1.43(3)
C86C H86C 0.9500
C91C C92C 1.44(2)
C91C C92G 1.38(2)
C91C C96C 1.39(2)
C91C C96G 1.38(2)
C92C H92C 0.9500
C92C C93C 1.41(2)
C92G H92G 0.9500
C92G C93G 1.37(2)
C93C H93C 0.9500
C93C C94C 1.41(2)
C93G H93G 0.9500
C93G C94G 1.38(2)
C94C H94C 0.9500
C94C C95C 1.41(2)
C94G H94G 0.9500
C94G C95G 1.38(2)
C95C H95C 0.9500
C95C C96C 1.40(2)
C95G H95G 0.9500
C95G C96G 1.38(2)
C96C H96C 0.9500
C96G H96G 0.9500
O3S C2S 1.38(4)
O3S C4S 1.35(4)
C1S H1SA 0.9800
C1S H1SB 0.9800
C1S H1SC 0.9800
C1S C2S 1.41(4)
C2S H2SA 0.9900
C2S H2SB 0.9900
C4S H4SA 0.9900
C4S H4SB 0.9900
C4S C5S 1.46(5)
C5S H5SA 0.9800
C5S H5SB 0.9800
C5S H5SC 0.9800
O13S C12S 1.38(4)
O13S C14S 1.36(4)
C11S H11A 0.9800
C11S H11B 0.9800
C11S H11C 0.9800
C11S C12S 1.43(4)
C12S H12D 0.9900
C12S H12E 0.9900
C14S H14A 0.9900
C14S H14B 0.9900
C14S C15S 1.47(5)
C15S H15A 0.9800
C15S H15B 0.9800
C15S H15C 0.9800
